data_7052640
loop_
_publ_author_name
'Fernandes, Jos\'e A.'
'Paz, Filipe A. Almeida'
'Braga, Susana S.'
'Ribeiro-Claro, Paulo J. A.'
'Rocha, Jo\~ao'

_publ_section_title
;
 Inclusion of potassium 4,4&#x2032;-biphenyldicarboxylate into
 \b-cyclodextrin: the design and synthesis of an organic secondary
 building unit
;
_journal_issue 6
_journal_name_full 'New Journal of Chemistry'
_journal_page_first 1280
_journal_paper_doi 10.1039/c0nj00796j
_journal_volume 35
_journal_year 2011
_chemical_formula_sum 'C210 H412 K6 O206'
_chemical_formula_weight 6468.00
_chemical_name_systematic
;
?
;
_space_group_IT_number 5
_symmetry_cell_setting monoclinic
_symmetry_space_group_name_Hall 'C 2y'
_symmetry_space_group_name_H-M 'C 1 2 1'
_atom_sites_solution_hydrogens geom
_atom_sites_solution_primary direct
_atom_sites_solution_secondary difmap
_audit_creation_date '17 February 2010'
_audit_creation_method 'SHELXL-97, manual editing plus enCIFer'
_cell_angle_alpha 90.00
_cell_angle_beta 99.883(16)
_cell_angle_gamma 90.00
_cell_formula_units_Z 2
_cell_length_a 18.915(12)
_cell_length_b 24.271(16)
_cell_length_c 33.344(19)
_cell_measurement_reflns_used 1067
_cell_measurement_temperature 150(2)
_cell_measurement_theta_max 17.52
_cell_measurement_theta_min 2.37
_cell_volume 15081(16)
_computing_cell_refinement 'APEX2 (Bruker, 2006)'
_computing_data_collection 'APEX2 (Bruker, 2006)'
_computing_data_reduction 'SAINT+ (Bruker, 2005)'
_computing_molecular_graphics 'DIAMOND (Brandenburg, 2009)'
_computing_publication_material 'SHELXTL (Sheldrick, 2008)'
_computing_structure_refinement 'SHELXTL (Sheldrick, 2008)'
_computing_structure_solution 'SHELXTL (Sheldrick, 2008)'
_diffrn_ambient_temperature 150(2)
_diffrn_measured_fraction_theta_full 0.993
_diffrn_measured_fraction_theta_max 0.993
_diffrn_measurement_device_type 'Bruker X8 Kappa CCD APEX II'
_diffrn_measurement_method '/w / /f scans'
_diffrn_radiation_monochromator graphite
_diffrn_radiation_source 'fine-focus sealed tube'
_diffrn_radiation_type MoK\a
_diffrn_radiation_wavelength 0.71073
_diffrn_reflns_av_R_equivalents 0.2620
_diffrn_reflns_av_sigmaI/netI 0.6786
_diffrn_reflns_limit_h_max 19
_diffrn_reflns_limit_h_min -22
_diffrn_reflns_limit_k_max 29
_diffrn_reflns_limit_k_min -19
_diffrn_reflns_limit_l_max 40
_diffrn_reflns_limit_l_min -39
_diffrn_reflns_number 35747
_diffrn_reflns_theta_full 25.35
_diffrn_reflns_theta_max 25.35
_diffrn_reflns_theta_min 3.53
_diffrn_standards_number 0
_exptl_absorpt_coefficient_mu 0.208
_exptl_absorpt_correction_T_max 0.9979
_exptl_absorpt_correction_T_min 0.9917
_exptl_absorpt_correction_type multi-scan
_exptl_absorpt_process_details
;
SADABS (Sheldrick, 1998)
;
_exptl_crystal_colour Colourless
_exptl_crystal_density_diffrn 1.424
_exptl_crystal_density_method 'not measured'
_exptl_crystal_description Plate
_exptl_crystal_F_000 6868
_exptl_crystal_size_max 0.04
_exptl_crystal_size_mid 0.02
_exptl_crystal_size_min 0.01
_refine_diff_density_max 0.579
_refine_diff_density_min -0.842
_refine_diff_density_rms 0.111
_refine_ls_abs_structure_details 'Flack H D (1983), Acta Cryst. A39, 876-881'
_refine_ls_abs_structure_Flack 0.3(2)
_refine_ls_extinction_method none
_refine_ls_goodness_of_fit_ref 1.069
_refine_ls_hydrogen_treatment constr
_refine_ls_matrix_type full
_refine_ls_number_parameters 700
_refine_ls_number_reflns 20478
_refine_ls_number_restraints 88
_refine_ls_restrained_S_all 1.070
_refine_ls_R_factor_all 0.4596
_refine_ls_R_factor_gt 0.1566
_refine_ls_shift/su_max 0.000
_refine_ls_shift/su_mean 0.000
_refine_ls_structure_factor_coef Fsqd
_refine_ls_weighting_details 'calc w=1/[\s^2^(Fo^2^)+(0.1000P)^2^+0.0000P] where P=(Fo^2^+2Fc^2^)/3'
_refine_ls_weighting_scheme calc
_refine_ls_wR_factor_gt 0.2844
_refine_ls_wR_factor_ref 0.3805
_reflns_number_gt 4461
_reflns_number_total 20478
_reflns_threshold_expression I>2\s(I)
_cod_data_source_file c0nj00796j.txt
_cod_data_source_block compound-2
_cod_depositor_comments
;
The following automatic conversions were performed:

'_symmetry_cell_setting' value 'Monoclinic' changed to 'monoclinic'
according to /home/saulius/struct/CIF-dictionaries/cif_core.dic
dictionary named 'cif_core.dic' version 2.4.1 from
2010-06-29.

'_exptl_absorpt_correction_type' value 'Multi-scan'
changed to 'multi-scan' according to
/home/saulius/struct/CIF-dictionaries/cif_core.dic dictionary named
'cif_core.dic' version 2.4.1 from 2010-06-29.

Automatic conversion script
Id: cif_fix_values 1715 2011-07-08 13:25:40Z adriana 
;
_cod_original_cell_volume 15080(16)
_cod_original_sg_symbol_H-M 'C 2'
_cod_database_code 7052640

loop_
_symmetry_equiv_pos_as_xyz
'x, y, z'
'-x, y, -z'
'x+1/2, y+1/2, z'
'-x+1/2, y+1/2, -z'

loop_
_atom_site_label
_atom_site_type_symbol
_atom_site_fract_x
_atom_site_fract_y
_atom_site_fract_z
_atom_site_U_iso_or_equiv
_atom_site_adp_type
_atom_site_occupancy
_atom_site_symmetry_multiplicity
_atom_site_calc_flag
_atom_site_refinement_flags
_atom_site_disorder_assembly
_atom_site_disorder_group
O100 O 0.7567(7) 0.2575(7) 0.9299(4) 0.0391(7) Uiso 1 1 d . . .
H100 H 0.7481 0.2756 0.9500 0.059 Uiso 1 1 calc R . .
O101 O 0.7779(7) 0.3752(7) 0.9343(4) 0.0391(7) Uiso 1 1 d . . .
H101 H 0.7540 0.3875 0.9514 0.059 Uiso 1 1 calc R . .
O102 O 0.7881(7) 0.4883(7) 0.9323(4) 0.0391(7) Uiso 1 1 d . . .
H102 H 0.7902 0.4554 0.9247 0.059 Uiso 1 1 calc R . .
O103 O 0.6893(7) 0.5740(7) 0.9443(4) 0.0391(7) Uiso 1 1 d . . .
H103 H 0.7130 0.6013 0.9384 0.059 Uiso 1 1 calc R . .
O104 O 0.5917(7) 0.6582(7) 0.9505(4) 0.0391(7) Uiso 1 1 d . . .
H104 H 0.6281 0.6472 0.9415 0.059 Uiso 1 1 calc R . .
O105 O 0.4500(7) 0.6523(7) 0.9662(4) 0.0391(7) Uiso 1 1 d . . .
H105 H 0.4431 0.6274 0.9826 0.059 Uiso 1 1 calc R . .
O106 O 0.3033(7) 0.6305(7) 0.9773(4) 0.0391(7) Uiso 1 1 d . . .
H106 H 0.2791 0.6353 0.9959 0.059 Uiso 1 1 calc R . .
O107 O 0.2248(7) 0.5338(7) 0.9847(4) 0.0391(7) Uiso 1 1 d . . .
H107 H 0.1940 0.5086 0.9806 0.059 Uiso 1 1 calc R . .
O108 O 0.1538(7) 0.4371(7) 0.9865(4) 0.0391(7) Uiso 1 1 d . . .
H108 H 0.1337 0.4219 1.0043 0.059 Uiso 1 1 calc R . .
O109 O 0.2026(7) 0.3271(7) 0.9867(4) 0.0391(7) Uiso 1 1 d . . .
H109 H 0.1659 0.3300 0.9975 0.059 Uiso 1 1 calc R . .
O110 O 0.2514(7) 0.2228(7) 0.9827(4) 0.0391(7) Uiso 1 1 d . . .
H110 H 0.2239 0.2044 0.9948 0.059 Uiso 1 1 calc R . .
O111 O 0.3834(7) 0.1788(7) 0.9720(4) 0.0391(7) Uiso 1 1 d . . .
H111 H 0.4084 0.1542 0.9635 0.059 Uiso 1 1 calc R . .
O112 O 0.5057(7) 0.1373(7) 0.9543(4) 0.0391(7) Uiso 1 1 d . . .
H112 H 0.5212 0.1619 0.9712 0.059 Uiso 1 1 calc R . .
O113 O 0.6321(7) 0.2013(7) 0.9482(4) 0.0391(7) Uiso 1 1 d . . .
H113 H 0.6180 0.2046 0.9706 0.059 Uiso 1 1 calc R . .
O114 O 0.6274(7) 0.2632(7) 0.8753(4) 0.0391(7) Uiso 1 1 d . . .
O115 O 0.6889(7) 0.4347(8) 0.8702(4) 0.0391(7) Uiso 1 1 d . . .
O116 O 0.5648(8) 0.5871(7) 0.8831(4) 0.0391(7) Uiso 1 1 d . . .
O117 O 0.3495(8) 0.5982(7) 0.9042(4) 0.0391(7) Uiso 1 1 d . . .
O118 O 0.1992(8) 0.4677(8) 0.9142(4) 0.0391(7) Uiso 1 1 d . . .
O119 O 0.2343(7) 0.2870(7) 0.9140(4) 0.0391(7) Uiso 1 1 d . . .
O120 O 0.4195(7) 0.1948(7) 0.8897(4) 0.0391(7) Uiso 1 1 d . . .
O121 O 0.6881(7) 0.2984(7) 0.8261(4) 0.0391(7) Uiso 1 1 d . . .
O122 O 0.7333(7) 0.3741(7) 0.7769(4) 0.0391(7) Uiso 1 1 d D . .
H900 H 0.7604 0.3540 0.7933 0.059 Uiso 1 1 calc R . .
O123 O 0.6890(8) 0.5111(7) 0.8286(4) 0.0391(7) Uiso 1 1 d . . .
O124 O 0.6298(7) 0.6116(7) 0.7932(4) 0.0391(7) Uiso 1 1 d D . .
H124 H 0.6286 0.6341 0.8122 0.059 Uiso 1 1 calc R . .
O125 O 0.4863(8) 0.6470(7) 0.8486(4) 0.0391(7) Uiso 1 1 d . . .
O126 O 0.3416(7) 0.6901(7) 0.8243(4) 0.0391(7) Uiso 1 1 d D . .
H901 H 0.3747 0.7078 0.8387 0.059 Uiso 1 1 calc R . .
O127 O 0.2294(7) 0.6016(7) 0.8713(4) 0.0391(7) Uiso 1 1 d . . .
O128 O 0.1000(7) 0.5533(7) 0.8350(4) 0.0391(7) Uiso 1 1 d D . .
H902 H 0.0940 0.5804 0.8191 0.059 Uiso 1 1 calc R . .
O129 O 0.1166(7) 0.4066(7) 0.8776(4) 0.0391(7) Uiso 1 1 d . . .
O130 O 0.0832(7) 0.3064(7) 0.8373(4) 0.0391(7) Uiso 1 1 d D . .
H130 H 0.0679 0.3201 0.8573 0.059 Uiso 1 1 calc R . .
O131 O 0.2221(7) 0.2082(7) 0.8728(4) 0.0391(7) Uiso 1 1 d . . .
O132 O 0.2757(7) 0.1237(7) 0.8280(4) 0.0391(7) Uiso 1 1 d D . .
H903 H 0.2484 0.1217 0.8453 0.059 Uiso 1 1 calc R . .
O133 O 0.4849(7) 0.1576(7) 0.8446(4) 0.0391(7) Uiso 1 1 d . . .
O134 O 0.5976(7) 0.1578(7) 0.7965(4) 0.0391(7) Uiso 1 1 d D . .
H904 H 0.6082 0.1429 0.8195 0.059 Uiso 1 1 calc R . .
C100 C 0.6666(9) 0.3793(10) 0.7896(5) 0.0337(8) Uiso 1 1 d D . .
H10A H 0.6297 0.3606 0.7695 0.040 Uiso 1 1 calc R . .
H10B H 0.6538 0.4189 0.7897 0.040 Uiso 1 1 calc R . .
C101 C 0.6649(11) 0.3555(10) 0.8314(5) 0.0337(8) Uiso 1 1 d D . .
H10C H 0.6157 0.3570 0.8386 0.040 Uiso 1 1 calc R . .
C102 C 0.7205(12) 0.3805(10) 0.8641(6) 0.0337(8) Uiso 1 1 d . . .
H10X H 0.7671 0.3850 0.8542 0.040 Uiso 1 1 calc R . .
C103 C 0.7305(11) 0.3496(10) 0.9014(6) 0.0337(8) Uiso 1 1 d . . .
H10D H 0.6824 0.3497 0.9100 0.040 Uiso 1 1 calc R . .
C104 C 0.7483(11) 0.2897(10) 0.8974(6) 0.0337(8) Uiso 1 1 d . . .
H10E H 0.7955 0.2892 0.8878 0.040 Uiso 1 1 calc R . .
C105 C 0.6958(11) 0.2655(10) 0.8632(6) 0.0337(8) Uiso 1 1 d . . .
H10F H 0.7114 0.2273 0.8574 0.040 Uiso 1 1 calc R . .
C106 C 0.5897(10) 0.5646(8) 0.7992(5) 0.0337(8) Uiso 1 1 d D . .
H10G H 0.5848 0.5414 0.7745 0.040 Uiso 1 1 calc R . .
H10H H 0.5409 0.5764 0.8025 0.040 Uiso 1 1 calc R . .
C107 C 0.6217(11) 0.5295(10) 0.8361(5) 0.0337(8) Uiso 1 1 d D . .
H10I H 0.5896 0.4981 0.8403 0.040 Uiso 1 1 calc R . .
C108 C 0.6321(11) 0.5710(10) 0.8732(5) 0.0337(8) Uiso 1 1 d . . .
H10J H 0.6599 0.6041 0.8671 0.040 Uiso 1 1 calc R . .
C109 C 0.6761(11) 0.5371(11) 0.9100(6) 0.0337(8) Uiso 1 1 d . . .
H10K H 0.6484 0.5041 0.9164 0.040 Uiso 1 1 calc R . .
C110 C 0.7430(11) 0.5212(10) 0.8990(6) 0.0337(8) Uiso 1 1 d . . .
H11A H 0.7699 0.5545 0.8925 0.040 Uiso 1 1 calc R . .
C111 C 0.7277(12) 0.4804(10) 0.8594(6) 0.0337(8) Uiso 1 1 d . . .
H11B H 0.7740 0.4680 0.8517 0.040 Uiso 1 1 calc R . .
C112 C 0.3649(10) 0.6369(8) 0.8183(5) 0.0337(8) Uiso 1 1 d D . .
H11C H 0.3849 0.6360 0.7927 0.040 Uiso 1 1 calc R . .
H11D H 0.3232 0.6117 0.8150 0.040 Uiso 1 1 calc R . .
C113 C 0.4227(10) 0.6158(10) 0.8537(5) 0.0337(8) Uiso 1 1 d D . .
H11E H 0.4305 0.5752 0.8520 0.040 Uiso 1 1 calc R . .
C114 C 0.4061(11) 0.6334(10) 0.8962(6) 0.0337(8) Uiso 1 1 d . . .
H114 H 0.3895 0.6726 0.8951 0.040 Uiso 1 1 calc R . .
C115 C 0.4660(11) 0.6269(10) 0.9283(6) 0.0337(8) Uiso 1 1 d . . .
H115 H 0.4779 0.5870 0.9328 0.040 Uiso 1 1 calc R . .
C116 C 0.5317(11) 0.6588(10) 0.9186(5) 0.0337(8) Uiso 1 1 d . . .
H116 H 0.5158 0.6981 0.9170 0.040 Uiso 1 1 calc R . .
C117 C 0.5451(11) 0.6471(10) 0.8797(6) 0.0337(8) Uiso 1 1 d . . .
H117 H 0.5852 0.6701 0.8727 0.040 Uiso 1 1 calc R . .
C118 C 0.1677(8) 0.5298(9) 0.8342(5) 0.0337(8) Uiso 1 1 d D . .
H11F H 0.1867 0.5435 0.8102 0.040 Uiso 1 1 calc R . .
H11G H 0.1632 0.4892 0.8320 0.040 Uiso 1 1 calc R . .
C119 C 0.2191(11) 0.5449(11) 0.8730(5) 0.0337(8) Uiso 1 1 d D . .
H119 H 0.2662 0.5274 0.8708 0.040 Uiso 1 1 calc R . .
C120 C 0.1976(12) 0.5226(10) 0.9116(6) 0.0337(8) Uiso 1 1 d . . .
H120 H 0.1478 0.5354 0.9128 0.040 Uiso 1 1 calc R . .
C121 C 0.2487(11) 0.5458(10) 0.9487(6) 0.0337(8) Uiso 1 1 d . . .
H121 H 0.2964 0.5276 0.9498 0.040 Uiso 1 1 calc R . .
C122 C 0.2589(12) 0.6076(10) 0.9427(6) 0.0337(8) Uiso 1 1 d . . .
H122 H 0.2105 0.6247 0.9416 0.040 Uiso 1 1 calc R . .
C123 C 0.2814(11) 0.6220(10) 0.9066(6) 0.0337(8) Uiso 1 1 d . . .
H123 H 0.2849 0.6631 0.9050 0.040 Uiso 1 1 calc R . .
C124 C 0.1495(9) 0.3305(9) 0.8339(5) 0.0337(8) Uiso 1 1 d D . .
H12A H 0.1439 0.3587 0.8121 0.040 Uiso 1 1 calc R . .
H12B H 0.1844 0.3024 0.8282 0.040 Uiso 1 1 calc R . .
C125 C 0.1730(11) 0.3566(9) 0.8757(5) 0.0337(8) Uiso 1 1 d D . .
H125 H 0.2206 0.3742 0.8752 0.040 Uiso 1 1 calc R . .
C126 C 0.1808(12) 0.3248(10) 0.9142(6) 0.0337(8) Uiso 1 1 d . . .
H126 H 0.1349 0.3048 0.9150 0.040 Uiso 1 1 calc R . .
C127 C 0.1964(11) 0.3641(10) 0.9516(6) 0.0337(8) Uiso 1 1 d . . .
H127 H 0.2439 0.3823 0.9517 0.040 Uiso 1 1 calc R . .
C128 C 0.1383(12) 0.4095(10) 0.9519(6) 0.0337(8) Uiso 1 1 d . . .
H128 H 0.0911 0.3908 0.9514 0.040 Uiso 1 1 calc R . .
C129 C 0.1354(11) 0.4377(11) 0.9160(6) 0.0337(8) Uiso 1 1 d . . .
H129 H 0.0967 0.4660 0.9157 0.040 Uiso 1 1 calc R . .
C130 C 0.2938(11) 0.1787(8) 0.8229(5) 0.0337(8) Uiso 1 1 d D . .
H13A H 0.2581 0.1964 0.8016 0.040 Uiso 1 1 calc R . .
H13B H 0.3416 0.1813 0.8147 0.040 Uiso 1 1 calc R . .
C131 C 0.2947(11) 0.2068(10) 0.8636(5) 0.0337(8) Uiso 1 1 d D . .
H131 H 0.3091 0.2459 0.8602 0.040 Uiso 1 1 calc R . .
C132 C 0.3494(11) 0.1827(10) 0.8990(5) 0.0337(8) Uiso 1 1 d . . .
H132 H 0.3430 0.1419 0.8999 0.040 Uiso 1 1 calc R . .
C133 C 0.3416(10) 0.2060(11) 0.9382(6) 0.0337(8) Uiso 1 1 d . . .
H133 H 0.3513 0.2465 0.9390 0.040 Uiso 1 1 calc R . .
C134 C 0.2608(10) 0.1933(10) 0.9437(5) 0.0337(8) Uiso 1 1 d . . .
H134 H 0.2481 0.1533 0.9431 0.040 Uiso 1 1 calc R . .
C135 C 0.2167(12) 0.2271(10) 0.9108(6) 0.0337(8) Uiso 1 1 d . . .
H135 H 0.1654 0.2231 0.9140 0.040 Uiso 1 1 calc R . .
C136 C 0.5517(10) 0.2019(9) 0.7990(5) 0.0337(8) Uiso 1 1 d D . .
H13C H 0.5092 0.1988 0.7772 0.040 Uiso 1 1 calc R . .
H13D H 0.5766 0.2368 0.7948 0.040 Uiso 1 1 calc R . .
C137 C 0.5279(11) 0.2029(10) 0.8401(5) 0.0337(8) Uiso 1 1 d D . .
H137 H 0.4980 0.2367 0.8410 0.040 Uiso 1 1 calc R . .
C138 C 0.5990(11) 0.2088(10) 0.8768(6) 0.0337(8) Uiso 1 1 d . . .
H138 H 0.6360 0.1804 0.8739 0.040 Uiso 1 1 calc R . .
C139 C 0.5730(11) 0.2027(10) 0.9165(6) 0.0337(8) Uiso 1 1 d . . .
H139 H 0.5426 0.2352 0.9205 0.040 Uiso 1 1 calc R . .
C140 C 0.5273(11) 0.1474(10) 0.9196(6) 0.0337(8) Uiso 1 1 d . . .
H140 H 0.5577 0.1156 0.9139 0.040 Uiso 1 1 calc R . .
C141 C 0.4611(11) 0.1509(11) 0.8829(6) 0.0337(8) Uiso 1 1 d . . .
H141 H 0.4321 0.1164 0.8822 0.040 Uiso 1 1 calc R . .
O200 O 0.2343(9) 0.2819(9) 0.6135(5) 0.0904(12) Uiso 1 1 d . . .
H852 H 0.2525 0.3111 0.6063 0.136 Uiso 1 1 calc R . .
O201 O 0.2506(10) 0.4035(9) 0.6186(5) 0.0904(12) Uiso 1 1 d . . .
H201 H 0.2079 0.4089 0.6216 0.136 Uiso 1 1 calc R . .
O202 O 0.3576(9) 0.4777(9) 0.6053(5) 0.0904(12) Uiso 1 1 d . . .
H202 H 0.3295 0.5030 0.6095 0.136 Uiso 1 1 calc R . .
O203 O 0.4529(10) 0.5529(9) 0.5999(5) 0.0904(12) Uiso 1 1 d . . .
H905 H 0.4495 0.5311 0.5802 0.136 Uiso 1 1 calc R . .
O204 O 0.5944(9) 0.5399(9) 0.5722(5) 0.0904(12) Uiso 1 1 d . . .
H204 H 0.6175 0.5160 0.5616 0.136 Uiso 1 1 calc R . .
O205 O 0.7233(10) 0.4734(9) 0.5416(5) 0.0904(12) Uiso 1 1 d . . .
H205 H 0.6837 0.4592 0.5441 0.136 Uiso 1 1 calc R . .
O206 O 0.7962(9) 0.3697(9) 0.5491(5) 0.0904(12) Uiso 1 1 d . . .
H206 H 0.7787 0.3853 0.5272 0.136 Uiso 1 1 calc R . .
O207 O 0.9021(9) 0.2939(9) 0.5594(5) 0.0904(12) Uiso 1 1 d . . .
H207 H 0.8742 0.3208 0.5601 0.136 Uiso 1 1 calc R . .
O208 O 0.8449(9) 0.1938(9) 0.5575(5) 0.0904(12) Uiso 1 1 d . . .
H208 H 0.8544 0.1608 0.5641 0.136 Uiso 1 1 calc R . .
O209 O 0.7558(10) 0.1002(9) 0.5598(5) 0.0904(12) Uiso 1 1 d . . .
H209 H 0.7777 0.1304 0.5627 0.136 Uiso 1 1 calc R . .
O210 O 0.6152(10) 0.0702(9) 0.5636(5) 0.0904(12) Uiso 1 1 d . . .
H210 H 0.6133 0.0356 0.5630 0.136 Uiso 1 1 calc R . .
O211 O 0.4734(10) 0.0490(9) 0.5763(5) 0.0904(12) Uiso 1 1 d . . .
H211 H 0.4918 0.0189 0.5710 0.136 Uiso 1 1 calc R . .
O212 O 0.3566(10) 0.1045(8) 0.5874(5) 0.0904(12) Uiso 1 1 d . . .
H212 H 0.3212 0.1053 0.5996 0.136 Uiso 1 1 calc R . .
O213 O 0.2503(10) 0.1653(9) 0.6186(5) 0.0904(12) Uiso 1 1 d . . .
H213 H 0.2214 0.1397 0.6211 0.136 Uiso 1 1 calc R . .
O214 O 0.3354(10) 0.3364(11) 0.6700(5) 0.0904(12) Uiso 1 1 d . . .
O215 O 0.4867(10) 0.4740(10) 0.6529(5) 0.0904(12) Uiso 1 1 d . . .
O216 O 0.6966(11) 0.4712(9) 0.6232(5) 0.0904(12) Uiso 1 1 d . . .
O217 O 0.8437(11) 0.3293(10) 0.6272(5) 0.0904(12) Uiso 1 1 d . . .
O218 O 0.7833(10) 0.1584(10) 0.6288(5) 0.0904(12) Uiso 1 1 d . . .
O219 O 0.5746(11) 0.0868(10) 0.6433(5) 0.0904(12) Uiso 1 1 d . . .
O220 O 0.3237(10) 0.1996(10) 0.7192(6) 0.0904(12) Uiso 1 1 d . . .
O221 O 0.3011(10) 0.2947(9) 0.7667(5) 0.0904(12) Uiso 1 1 d D . .
H906 H 0.2704 0.2694 0.7639 0.136 Uiso 1 1 calc R . .
O222 O 0.3695(11) 0.4037(9) 0.7164(5) 0.0904(12) Uiso 1 1 d . . .
O223 O 0.4594(10) 0.4781(9) 0.7652(5) 0.0904(12) Uiso 1 1 d D . .
H907 H 0.4870 0.5052 0.7702 0.136 Uiso 1 1 calc R . .
O224 O 0.5840(11) 0.5249(9) 0.6947(5) 0.0904(12) Uiso 1 1 d . . .
O225 O 0.7310(9) 0.5508(9) 0.7115(5) 0.0904(12) Uiso 1 1 d D . .
H908 H 0.7254 0.5603 0.6870 0.136 Uiso 1 1 calc R . .
O226 O 0.8195(10) 0.4752(10) 0.6482(5) 0.0904(12) Uiso 1 1 d . . .
O227 O 0.8978(10) 0.4507(8) 0.7179(5) 0.0904(12) Uiso 1 1 d D . .
H909 H 0.9348 0.4539 0.7357 0.136 Uiso 1 1 calc R . .
O228 O 0.9145(10) 0.2682(10) 0.6667(5) 0.0904(12) Uiso 1 1 d . . .
O231 O 0.6967(19) 0.0152(13) 0.7200(10) 0.0904(12) Uiso 0.50 1 d PD . .
H837 H 0.6896 0.0052 0.7431 0.136 Uiso 0.50 1 calc PR . .
O232 O 0.5053(10) 0.0506(10) 0.6842(5) 0.0904(12) Uiso 1 1 d . . .
O234 O 0.3797(10) 0.1635(10) 0.6677(5) 0.0904(12) Uiso 1 1 d . . .
O229 O 0.9397(10) 0.1744(9) 0.7090(5) 0.0904(12) Uiso 1 1 d D . .
H910 H 0.9328 0.1493 0.6914 0.136 Uiso 1 1 calc R . .
O230 O 0.7728(11) 0.0836(9) 0.6686(6) 0.0904(12) Uiso 1 1 d . . .
O233 O 0.4020(10) 0.0493(9) 0.7357(5) 0.0904(12) Uiso 1 1 d D . .
H911 H 0.3922 0.0496 0.7593 0.136 Uiso 1 1 calc R . .
O235 O 0.7452(18) 0.0908(16) 0.7455(9) 0.0904(12) Uiso 0.50 1 d PD . .
H836 H 0.7714 0.1119 0.7344 0.136 Uiso 0.50 1 calc PR . .
C200 C 0.3619(11) 0.2773(11) 0.7511(7) 0.0751(15) Uiso 1 1 d D . .
H20Y H 0.3903 0.2528 0.7715 0.090 Uiso 1 1 calc R . .
H20H H 0.3917 0.3101 0.7483 0.090 Uiso 1 1 calc R . .
C201 C 0.3486(15) 0.2473(13) 0.7105(7) 0.0751(15) Uiso 1 1 d D . .
H20A H 0.3962 0.2409 0.7021 0.090 Uiso 1 1 calc R . .
C202 C 0.3077(15) 0.2883(13) 0.6810(8) 0.0751(15) Uiso 1 1 d . . .
H20B H 0.2614 0.2968 0.6904 0.090 Uiso 1 1 calc R . .
C203 C 0.2903(15) 0.2499(11) 0.6413(8) 0.0751(15) Uiso 1 1 d D . .
H203 H 0.3338 0.2429 0.6288 0.090 Uiso 1 1 calc R . .
C204 C 0.2602(15) 0.1990(12) 0.6545(8) 0.0751(15) Uiso 1 1 d D . .
H20C H 0.2138 0.2057 0.6642 0.090 Uiso 1 1 calc R . .
C205 C 0.3135(15) 0.1677(13) 0.6863(8) 0.0751(15) Uiso 1 1 d . . .
H20D H 0.2948 0.1306 0.6922 0.090 Uiso 1 1 calc R . .
C206 C 0.4886(13) 0.4407(10) 0.7413(7) 0.0751(15) Uiso 1 1 d D . .
H20I H 0.5115 0.4113 0.7596 0.090 Uiso 1 1 calc R . .
H20J H 0.5276 0.4601 0.7306 0.090 Uiso 1 1 calc R . .
C207 C 0.4420(14) 0.4121(12) 0.7049(7) 0.0751(15) Uiso 1 1 d D . .
H20E H 0.4638 0.3774 0.6964 0.090 Uiso 1 1 calc R . .
C208 C 0.4292(15) 0.4576(13) 0.6702(8) 0.0751(15) Uiso 1 1 d . . .
H20F H 0.4125 0.4912 0.6831 0.090 Uiso 1 1 calc R . .
C209 C 0.3653(13) 0.4381(13) 0.6389(7) 0.0751(15) Uiso 1 1 d D . .
H20G H 0.3811 0.4028 0.6276 0.090 Uiso 1 1 calc R . .
C210 C 0.2980(13) 0.4251(13) 0.6529(8) 0.0751(15) Uiso 1 1 d D . .
H21A H 0.2771 0.4596 0.6624 0.090 Uiso 1 1 calc R . .
C211 C 0.3137(16) 0.3849(13) 0.6877(8) 0.0751(15) Uiso 1 1 d . . .
H21B H 0.2700 0.3782 0.7002 0.090 Uiso 1 1 calc R . .
C212 C 0.6994(13) 0.4985(10) 0.7146(7) 0.0751(15) Uiso 1 1 d D . .
H21C H 0.6839 0.4949 0.7413 0.090 Uiso 1 1 calc R . .
H21D H 0.7350 0.4692 0.7124 0.090 Uiso 1 1 calc R . .
C213 C 0.6343(13) 0.4920(13) 0.6802(7) 0.0751(15) Uiso 1 1 d D . .
H21E H 0.6178 0.4528 0.6790 0.090 Uiso 1 1 calc R . .
C214 C 0.6440(15) 0.5115(13) 0.6361(7) 0.0751(15) Uiso 1 1 d . . .
H214 H 0.6697 0.5476 0.6398 0.090 Uiso 1 1 calc R . .
C215 C 0.5798(14) 0.5212(12) 0.6067(8) 0.0751(15) Uiso 1 1 d D . .
H215 H 0.5607 0.4834 0.5997 0.090 Uiso 1 1 calc R . .
C216 C 0.5246(14) 0.5469(13) 0.6258(7) 0.0751(15) Uiso 1 1 d D . .
H216 H 0.5417 0.5856 0.6312 0.090 Uiso 1 1 calc R . .
C217 C 0.5072(15) 0.5260(13) 0.6684(7) 0.0751(15) Uiso 1 1 d . . .
H217 H 0.4701 0.5474 0.6799 0.090 Uiso 1 1 calc R . .
C219 C 0.8416(12) 0.4200(13) 0.6560(7) 0.0751(15) Uiso 1 1 d D . .
H219 H 0.8064 0.4020 0.6711 0.090 Uiso 1 1 calc R . .
C220 C 0.8407(15) 0.3899(13) 0.6183(8) 0.0751(15) Uiso 1 1 d . . .
H220 H 0.8864 0.3993 0.6086 0.090 Uiso 1 1 calc R . .
C221 C 0.7798(15) 0.4010(12) 0.5825(8) 0.0751(15) Uiso 1 1 d D . .
H221 H 0.7334 0.3878 0.5896 0.090 Uiso 1 1 calc R . .
C222 C 0.7786(15) 0.4609(12) 0.5796(8) 0.0751(15) Uiso 1 1 d D . .
H222 H 0.8265 0.4732 0.5742 0.090 Uiso 1 1 calc R . .
C223 C 0.7639(15) 0.4891(13) 0.6107(8) 0.0751(15) Uiso 1 1 d . . .
H223 H 0.7631 0.5295 0.6049 0.090 Uiso 1 1 calc R . .
C224 C 0.8751(12) 0.2029(11) 0.7094(7) 0.0751(15) Uiso 1 1 d D . .
H22A H 0.8812 0.2321 0.7305 0.090 Uiso 1 1 calc R . .
H22B H 0.8364 0.1776 0.7142 0.090 Uiso 1 1 calc R . .
C225 C 0.8598(15) 0.2272(12) 0.6673(7) 0.0751(15) Uiso 1 1 d D . .
H225 H 0.8139 0.2481 0.6659 0.090 Uiso 1 1 calc R . .
C226 C 0.8504(15) 0.1932(13) 0.6296(8) 0.0751(15) Uiso 1 1 d . . .
H226 H 0.8924 0.1677 0.6317 0.090 Uiso 1 1 calc R . .
C227 C 0.8446(14) 0.2236(13) 0.5908(8) 0.0751(15) Uiso 1 1 d D . .
H227 H 0.7989 0.2452 0.5870 0.090 Uiso 1 1 calc R . .
C228 C 0.9039(14) 0.2625(12) 0.5938(8) 0.0751(15) Uiso 1 1 d D . .
H228 H 0.9497 0.2411 0.5983 0.090 Uiso 1 1 calc R . .
C229 C 0.9052(15) 0.3012(12) 0.6291(8) 0.0751(15) Uiso 1 1 d . . .
H229 H 0.9462 0.3275 0.6302 0.090 Uiso 1 1 calc R . .
C230 C 0.6880(15) 0.0722(13) 0.7163(7) 0.0751(15) Uiso 1 1 d D . .
C231 C 0.7002(14) 0.0977(13) 0.6765(7) 0.0751(15) Uiso 1 1 d D . .
H231 H 0.6934 0.1385 0.6768 0.090 Uiso 1 1 calc R . .
C232 C 0.6476(14) 0.0706(14) 0.6397(7) 0.0751(15) Uiso 1 1 d . . .
H232 H 0.6518 0.0295 0.6418 0.090 Uiso 1 1 calc R . .
C233 C 0.6631(13) 0.0880(13) 0.6005(8) 0.0751(15) Uiso 1 1 d D . .
H233 H 0.6558 0.1288 0.6007 0.090 Uiso 1 1 calc R . .
C234 C 0.7388(13) 0.0825(13) 0.5987(7) 0.0751(15) Uiso 1 1 d D . .
H234 H 0.7459 0.0417 0.5982 0.090 Uiso 1 1 calc R . .
C235 C 0.7887(16) 0.1003(13) 0.6375(8) 0.0751(15) Uiso 1 1 d . . .
H235 H 0.8385 0.0879 0.6360 0.090 Uiso 1 1 calc R . .
C236 C 0.4560(13) 0.0886(11) 0.7328(6) 0.0751(15) Uiso 1 1 d D . .
H23A H 0.5006 0.0769 0.7508 0.090 Uiso 1 1 calc R . .
H23B H 0.4413 0.1242 0.7433 0.090 Uiso 1 1 calc R . .
C237 C 0.4725(15) 0.0980(13) 0.6902(6) 0.0751(15) Uiso 1 1 d D . .
H237 H 0.5068 0.1294 0.6905 0.090 Uiso 1 1 calc R . .
C238 C 0.4021(15) 0.1110(13) 0.6616(7) 0.0751(15) Uiso 1 1 d . . .
H238 H 0.3642 0.0838 0.6657 0.090 Uiso 1 1 calc R . .
C239 C 0.4279(15) 0.1000(12) 0.6196(7) 0.0751(15) Uiso 1 1 d D . .
H239 H 0.4615 0.1301 0.6146 0.090 Uiso 1 1 calc R . .
C240 C 0.4590(15) 0.0473(12) 0.6125(8) 0.0751(15) Uiso 1 1 d D . .
H240 H 0.4247 0.0168 0.6151 0.090 Uiso 1 1 calc R . .
C241 C 0.5290(15) 0.0460(14) 0.6515(8) 0.0751(15) Uiso 1 1 d . . .
H241 H 0.5539 0.0097 0.6514 0.090 Uiso 1 1 calc R . .
C242 C 0.9144(10) 0.4227(9) 0.6849(5) 0.0337(8) Uiso 1 1 d D . .
H24A H 0.9329 0.3853 0.6927 0.040 Uiso 1 1 calc R . .
H24B H 0.9505 0.4429 0.6723 0.040 Uiso 1 1 calc R . .
O1 O 0.7751(9) 0.2696(5) 0.7635(5) 0.101(3) Uiso 1 1 d D . .
O2 O 0.7161(9) 0.1923(5) 0.7678(5) 0.101(3) Uiso 1 1 d D . .
O3 O 0.3828(9) 0.4047(6) 0.4905(5) 0.101(3) Uiso 1 1 d D . .
O4 O 0.3141(9) 0.3326(6) 0.4953(5) 0.101(3) Uiso 1 1 d D . .
C1 C 0.7253(10) 0.2369(7) 0.7507(6) 0.111(3) Uiso 1 1 d D . .
C14 C 0.3664(12) 0.3628(7) 0.5087(5) 0.111(3) Uiso 1 1 d D . .
C2 C 0.6752(6) 0.2553(6) 0.7139(3) 0.111(3) Uiso 1 1 d G . .
C3 C 0.6939(5) 0.2997(6) 0.6915(4) 0.111(3) Uiso 1 1 d GD . .
H3 H 0.7396 0.3166 0.6989 0.133 Uiso 1 1 calc R . .
C4 C 0.6458(5) 0.3192(5) 0.6583(3) 0.111(3) Uiso 1 1 d G . .
H4 H 0.6586 0.3495 0.6430 0.133 Uiso 1 1 calc R . .
C5 C 0.5790(4) 0.2945(4) 0.6475(2) 0.111(3) Uiso 1 1 d G . .
C6 C 0.5602(6) 0.2501(5) 0.6699(3) 0.111(3) Uiso 1 1 d G . .
H6 H 0.5146 0.2332 0.6625 0.133 Uiso 1 1 calc R . .
C7 C 0.6083(7) 0.2306(6) 0.7031(3) 0.111(3) Uiso 1 1 d GD . .
H7 H 0.5955 0.2003 0.7184 0.133 Uiso 1 1 calc R . .
C8 C 0.5244(4) 0.3105(4) 0.6083(2) 0.111(3) Uiso 1 1 d G . .
C9 C 0.5179(6) 0.3659(4) 0.5979(3) 0.111(3) Uiso 1 1 d G . .
H9 H 0.5486 0.3923 0.6131 0.133 Uiso 1 1 calc R . .
C10 C 0.4665(7) 0.3828(5) 0.5654(3) 0.111(3) Uiso 1 1 d GD . .
H10 H 0.4621 0.4207 0.5583 0.133 Uiso 1 1 calc R . .
C11 C 0.4216(6) 0.3443(6) 0.5431(3) 0.111(3) Uiso 1 1 d G . .
C12 C 0.4280(6) 0.2888(6) 0.5535(3) 0.111(3) Uiso 1 1 d GD . .
H12 H 0.3973 0.2624 0.5383 0.133 Uiso 1 1 calc R . .
C13 C 0.4795(5) 0.2719(5) 0.5861(3) 0.111(3) Uiso 1 1 d G . .
H13 H 0.4839 0.2340 0.5931 0.133 Uiso 1 1 calc R . .
C15 C 0.4208(8) 0.4524(15) 0.8495(3) 0.111(3) Uiso 1 1 d D . .
O5 O 0.3580(7) 0.4568(9) 0.8306(5) 0.101(3) Uiso 1 1 d D . .
O6 O 0.4736(7) 0.4437(10) 0.8324(5) 0.101(3) Uiso 1 1 d D . .
C16 C 0.4500(8) 0.4529(9) 0.8940(3) 0.111(3) Uiso 1 1 d G . .
C17 C 0.4057(8) 0.4683(9) 0.9212(4) 0.111(3) Uiso 1 1 d GD . .
H17 H 0.3596 0.4834 0.9114 0.133 Uiso 1 1 calc R . .
C18 C 0.4287(11) 0.4616(9) 0.9628(4) 0.111(3) Uiso 1 1 d G . .
H18 H 0.3983 0.4720 0.9814 0.133 Uiso 1 1 calc R . .
C19 C 0.4961(12) 0.4395(9) 0.9771(4) 0.111(3) Uiso 1 1 d G . .
C20 C 0.5405(9) 0.4241(9) 0.9499(5) 0.111(3) Uiso 1 1 d G . .
H20 H 0.5865 0.4090 0.9597 0.133 Uiso 1 1 calc R . .
C21 C 0.5175(8) 0.4308(9) 0.9083(5) 0.111(3) Uiso 1 1 d GD . .
H21 H 0.5478 0.4204 0.8897 0.133 Uiso 1 1 calc R . .
K1 K 0.9072(8) 0.2254(8) 0.4940(4) 0.103(5) Uani 0.50 1 d PU . .
K2 K 0.9798(6) 0.3944(6) 0.8360(4) 0.092(4) Uani 0.60 1 d PU . .
K3 K 0.8897(7) 0.2469(7) 0.9933(4) 0.084(5) Uani 0.50 1 d PU . .
K4 K 0.5399(7) 0.7142(7) 0.7905(4) 0.076(4) Uani 0.50 1 d PU . .
K5 K 0.0511(10) 0.1900(9) 0.6601(5) 0.152(7) Uani 0.50 1 d PU . .
K6 K 0.5893(10) 0.0669(10) 0.9977(5) 0.116(7) Uani 0.40 1 d PU . .
O1W O 0.958(2) 0.420(2) 0.9789(11) 0.1160(18) Uiso 0.50 1 d P . .
O2W O 0.944(3) 0.483(2) 0.9570(12) 0.1160(18) Uiso 0.50 1 d P . .
O3W O 0.986(2) 0.3018(18) 0.9472(12) 0.1160(18) Uiso 0.50 1 d P . .
O4W O 0.9088(15) 0.3904(13) 0.9185(7) 0.1160(18) Uiso 0.75 1 d P . .
O5W O 0.962(2) 0.2848(19) 0.8645(12) 0.1160(18) Uiso 0.50 1 d P . .
O6W O 0.908(2) 0.2647(19) 0.8155(11) 0.1160(18) Uiso 0.50 1 d P . .
O7W O 0.8504(11) 0.4368(10) 0.7963(5) 0.1160(18) Uiso 1 1 d . . .
O8W O 0.922(2) 0.3259(19) 0.7711(11) 0.1160(18) Uiso 0.50 1 d P . .
O9W O 0.6547(11) 0.6400(10) 0.7180(6) 0.1160(18) Uiso 1 1 d . . .
O10W O 0.4079(11) 0.5710(10) 0.7363(5) 0.1160(18) Uiso 1 1 d . . .
O11W O 0.4844(11) 0.0147(9) 0.8644(6) 0.1160(18) Uiso 1 1 d . . .
O13W O 0.3623(11) 0.0451(10) 0.8137(6) 0.1160(18) Uiso 1 1 d . . .
O14W O 0.036(2) 0.4638(19) 0.7775(11) 0.1160(18) Uiso 0.50 1 d P . .
O15W O 0.1499(11) 0.4265(10) 0.7412(5) 0.1160(18) Uiso 1 1 d . . .
O16W O 0.1662(11) 0.2525(10) 0.7425(6) 0.1160(18) Uiso 1 1 d . . .
O17W O 0.026(2) 0.2919(19) 0.7344(11) 0.1160(18) Uiso 0.50 1 d P . .
O18W O 0.091(2) 0.3453(19) 0.7006(12) 0.1160(18) Uiso 0.50 1 d P . .
O19W O 0.0949(14) 0.2786(13) 0.6313(8) 0.1160(18) Uiso 0.75 1 d P . .
O20W O 0.2334(18) 0.2586(17) 0.5373(11) 0.1160(18) Uiso 0.60 1 d P . .
O21W O 0.126(2) 0.4010(19) 0.5167(11) 0.1160(18) Uiso 0.50 1 d P . .
O22W O 0.189(2) 0.0855(19) 0.5156(11) 0.1160(18) Uiso 0.50 1 d P . .
O23W O 0.363(2) 0.5128(18) 0.5270(11) 0.1160(18) Uiso 0.50 1 d P . .
O24W O 0.4527(11) 0.6057(10) 0.5252(5) 0.1160(18) Uiso 1 1 d . . .
O25W O 0.5000 0.4899(14) 0.5000 0.1160(18) Uiso 1 2 d S . .
O26W O 0.5413(11) 0.8284(10) 0.5511(6) 0.1160(18) Uiso 1 1 d . . .
O27W O 0.7516(16) 0.4804(14) 0.4641(8) 0.1160(18) Uiso 0.70 1 d P . .
O28W O 0.906(2) 0.162(2) 0.4160(12) 0.1160(18) Uiso 0.50 1 d P . .
O29W O 0.335(2) 0.3575(19) 0.8302(11) 0.1160(18) Uiso 0.50 1 d P . .
O30W O 0.076(2) 0.3975(19) 0.6604(12) 0.1160(18) Uiso 0.50 1 d P . .
O31W O 0.099(2) 0.4244(19) 0.6274(12) 0.1160(18) Uiso 0.50 1 d P . .
O32W O 0.312(2) 0.0504(19) 0.7762(12) 0.1160(18) Uiso 0.50 1 d P . .
O33W O 0.477(2) -0.0601(19) 0.5593(11) 0.1160(18) Uiso 0.50 1 d P . .
O34W O 0.272(2) 0.3983(19) 0.7937(11) 0.1160(18) Uiso 0.50 1 d P . .
O35W O 1.004(2) 0.395(2) 0.7852(11) 0.1160(18) Uiso 0.50 1 d P . .
O36W O 0.852(2) 0.7282(19) 0.4645(11) 0.1160(18) Uiso 0.50 1 d P . .
O37W O 0.883(2) 0.6403(19) 0.5078(11) 0.1160(18) Uiso 0.50 1 d P . .
O38W O 0.260(2) 0.231(2) 0.5085(12) 0.1160(18) Uiso 0.50 1 d P . .
O39W O 0.894(2) 0.264(2) 0.9619(13) 0.1160(18) Uiso 0.50 1 d P . .
O40W O 0.871(2) 0.153(2) 0.4393(12) 0.1160(18) Uiso 0.50 1 d P . .
O41W O 0.839(2) 0.9994(19) 0.7653(11) 0.1160(18) Uiso 0.50 1 d P . .
O42W O 0.939(3) 0.506(2) 0.9409(13) 0.1160(18) Uiso 0.50 1 d P . .
O43W O 0.819(2) 0.656(2) 0.5157(11) 0.1160(18) Uiso 0.50 1 d P . .
O44W O 0.628(2) 0.0295(19) 0.4895(11) 0.1160(18) Uiso 0.50 1 d P . .
O45W O 0.205(5) 0.338(5) 0.549(3) 0.1160(18) Uiso 0.20 1 d P . .

loop_
_atom_site_aniso_label
_atom_site_aniso_U_11
_atom_site_aniso_U_22
_atom_site_aniso_U_33
_atom_site_aniso_U_23
_atom_site_aniso_U_13
_atom_site_aniso_U_12
K1 0.112(9) 0.101(9) 0.094(8) -0.017(7) 0.010(7) -0.007(8)
K2 0.066(7) 0.070(7) 0.127(7) -0.002(6) -0.021(6) 0.002(6)
K3 0.077(8) 0.079(9) 0.100(8) 0.001(7) 0.026(7) 0.015(7)
K4 0.071(7) 0.068(8) 0.082(7) -0.005(6) -0.007(6) -0.026(7)
K5 0.154(10) 0.145(11) 0.155(10) -0.013(8) 0.017(8) 0.033(8)
K6 0.114(10) 0.123(11) 0.117(9) 0.007(8) 0.040(8) 0.030(8)

loop_
_atom_type_symbol
_atom_type_description
_atom_type_scat_dispersion_real
_atom_type_scat_dispersion_imag
_atom_type_scat_source
C C 0.0033 0.0016 'International Tables Vol C Tables 4.2.6.8 and 6.1.1.4'
H H 0.0000 0.0000 'International Tables Vol C Tables 4.2.6.8 and 6.1.1.4'
O O 0.0106 0.0060 'International Tables Vol C Tables 4.2.6.8 and 6.1.1.4'
K K 0.2009 0.2494 'International Tables Vol C Tables 4.2.6.8 and 6.1.1.4'

loop_
_geom_angle_atom_site_label_1
_geom_angle_atom_site_label_2
_geom_angle_atom_site_label_3
_geom_angle
_geom_angle_site_symmetry_1
_geom_angle_site_symmetry_3
_geom_angle_publ_flag
C104 O100 H100 109.5 . . ?
C103 O101 H101 109.5 . . ?
C110 O102 H102 109.5 . . ?
C109 O103 H103 109.5 . . ?
C116 O104 H104 109.5 . . ?
C115 O105 H105 109.5 . . ?
C122 O106 H106 109.5 . . ?
C121 O107 H107 109.5 . . ?
C128 O108 H108 109.5 . . ?
C127 O109 H109 109.5 . . ?
C134 O110 H110 109.5 . . ?
C133 O111 H111 109.5 . . ?
C140 O112 H112 109.5 . . ?
C139 O113 H113 109.5 . . ?
C105 O114 C138 114.3(18) . . ?
C111 O115 C102 115.2(15) . . ?
C108 O116 C117 117.9(16) . . ?
C123 O117 C114 118.7(17) . . ?
C120 O118 C129 120.3(18) . . ?
C126 O119 C135 120.0(17) . . ?
C141 O120 C132 117.0(18) . . ?
C105 O121 C101 113.5(14) . . ?
C100 O122 H900 109.5 . . ?
C111 O123 C107 114.8(15) . . ?
C106 O124 H124 109.5 . . ?
C117 O125 C113 119.1(15) . . ?
C112 O126 H901 109.5 . . ?
C119 O127 C123 112.0(15) . . ?
C118 O128 H902 109.5 . . ?
C129 O129 C125 110.8(14) . . ?
C124 O130 H130 109.5 . . ?
C135 O131 C131 115.2(15) . . ?
C130 O132 H903 109.5 . . ?
C137 O133 C141 117.8(16) . . ?
C136 O134 H904 109.5 . . ?
O122 C100 C101 113.9(15) . . ?
O122 C100 H10A 108.8 . . ?
C101 C100 H10A 108.8 . . ?
O122 C100 H10B 108.8 . . ?
C101 C100 H10B 108.8 . . ?
H10A C100 H10B 107.7 . . ?
O121 C101 C102 106.4(16) . . ?
O121 C101 C100 101.1(16) . . ?
C102 C101 C100 112.9(17) . . ?
O121 C101 H10C 112.0 . . ?
C102 C101 H10C 112.0 . . ?
C100 C101 H10C 112.0 . . ?
C103 C102 O115 110.1(17) . . ?
C103 C102 C101 112.8(19) . . ?
O115 C102 C101 102.2(17) . . ?
C103 C102 H10X 110.5 . . ?
O115 C102 H10X 110.5 . . ?
C101 C102 H10X 110.5 . . ?
C102 C103 O101 114.1(19) . . ?
C102 C103 C104 115.3(18) . . ?
O101 C103 C104 111.5(17) . . ?
C102 C103 H10D 104.9 . . ?
O101 C103 H10D 104.9 . . ?
C104 C103 H10D 104.9 . . ?
O100 C104 C105 111.3(19) . . ?
O100 C104 C103 119.7(18) . . ?
C105 C104 C103 108.5(18) . . ?
O100 C104 H10E 105.4 . . ?
C105 C104 H10E 105.4 . . ?
C103 C104 H10E 105.4 . . ?
O114 C105 O121 107.3(16) . . ?
O114 C105 C104 108.5(17) . . ?
O121 C105 C104 112.8(19) . . ?
O114 C105 H10F 109.4 . . ?
O121 C105 H10F 109.4 . . ?
C104 C105 H10F 109.4 . . ?
O124 C106 C107 114.7(16) . . ?
O124 C106 H10G 108.6 . . ?
C107 C106 H10G 108.6 . . ?
O124 C106 H10H 108.6 . . ?
C107 C106 H10H 108.6 . . ?
H10G C106 H10H 107.6 . . ?
O123 C107 C106 106.2(15) . . ?
O123 C107 C108 110.3(16) . . ?
C106 C107 C108 104.6(16) . . ?
O123 C107 H10I 111.8 . . ?
C106 C107 H10I 111.8 . . ?
C108 C107 H10I 111.8 . . ?
O116 C108 C107 111.1(17) . . ?
O116 C108 C109 109.5(15) . . ?
C107 C108 C109 104.6(16) . . ?
O116 C108 H10J 110.5 . . ?
C107 C108 H10J 110.5 . . ?
C109 C108 H10J 110.5 . . ?
C110 C109 O103 109.4(18) . . ?
C110 C109 C108 108.1(16) . . ?
O103 C109 C108 106.6(17) . . ?
C110 C109 H10K 110.9 . . ?
O103 C109 H10K 110.9 . . ?
C108 C109 H10K 110.9 . . ?
C109 C110 O102 111.6(16) . . ?
C109 C110 C111 109.3(18) . . ?
O102 C110 C111 105.8(16) . . ?
C109 C110 H11A 110.0 . . ?
O102 C110 H11A 110.0 . . ?
C111 C110 H11A 110.0 . . ?
O123 C111 O115 112.6(18) . . ?
O123 C111 C110 105.8(17) . . ?
O115 C111 C110 107.3(15) . . ?
O123 C111 H11B 110.3 . . ?
O115 C111 H11B 110.3 . . ?
C110 C111 H11B 110.3 . . ?
O126 C112 C113 113.4(16) . . ?
O126 C112 H11C 108.9 . . ?
C113 C112 H11C 108.9 . . ?
O126 C112 H11D 108.9 . . ?
C113 C112 H11D 108.9 . . ?
H11C C112 H11D 107.7 . . ?
O125 C113 C112 103.1(16) . . ?
O125 C113 C114 105.3(16) . . ?
C112 C113 C114 112.0(16) . . ?
O125 C113 H11E 112.0 . . ?
C112 C113 H11E 112.0 . . ?
C114 C113 H11E 112.0 . . ?
O117 C114 C115 108.5(17) . . ?
O117 C114 C113 106.3(16) . . ?
C115 C114 C113 113.1(17) . . ?
O117 C114 H114 109.6 . . ?
C115 C114 H114 109.6 . . ?
C113 C114 H114 109.6 . . ?
C114 C115 O105 109.9(17) . . ?
C114 C115 C116 110.5(17) . . ?
O105 C115 C116 105.1(16) . . ?
C114 C115 H115 110.4 . . ?
O105 C115 H115 110.4 . . ?
C116 C115 H115 110.4 . . ?
C117 C116 O104 116.5(18) . . ?
C117 C116 C115 112.0(18) . . ?
O104 C116 C115 114.1(16) . . ?
C117 C116 H116 104.2 . . ?
O104 C116 H116 104.2 . . ?
C115 C116 H116 104.2 . . ?
O125 C117 C116 116.6(18) . . ?
O125 C117 O116 102.2(17) . . ?
C116 C117 O116 102.0(18) . . ?
O125 C117 H117 111.7 . . ?
C116 C117 H117 111.7 . . ?
O116 C117 H117 111.7 . . ?
O128 C118 C119 109.8(15) . . ?
O128 C118 H11F 109.7 . . ?
C119 C118 H11F 109.7 . . ?
O128 C118 H11G 109.7 . . ?
C119 C118 H11G 109.7 . . ?
H11F C118 H11G 108.2 . . ?
O127 C119 C120 116.7(18) . . ?
O127 C119 C118 106.0(17) . . ?
C120 C119 C118 114.1(18) . . ?
O127 C119 H119 106.4 . . ?
C120 C119 H119 106.4 . . ?
C118 C119 H119 106.4 . . ?
O118 C120 C119 114.0(19) . . ?
O118 C120 C121 107.9(18) . . ?
C119 C120 C121 109.2(17) . . ?
O118 C120 H120 108.5 . . ?
C119 C120 H120 108.5 . . ?
C121 C120 H120 108.5 . . ?
O107 C121 C122 112.8(18) . . ?
O107 C121 C120 111.5(17) . . ?
C122 C121 C120 109.2(18) . . ?
O107 C121 H121 107.7 . . ?
C122 C121 H121 107.7 . . ?
C120 C121 H121 107.7 . . ?
C123 C122 O106 112.3(18) . . ?
C123 C122 C121 115(2) . . ?
O106 C122 C121 110.5(17) . . ?
C123 C122 H122 106.1 . . ?
O106 C122 H122 106.1 . . ?
C121 C122 H122 106.1 . . ?
C122 C123 O117 111.1(18) . . ?
C122 C123 O127 110.2(18) . . ?
O117 C123 O127 107.5(16) . . ?
C122 C123 H123 109.3 . . ?
O117 C123 H123 109.3 . . ?
O127 C123 H123 109.3 . . ?
O130 C124 C125 102.8(14) . . ?
O130 C124 H12A 111.2 . . ?
C125 C124 H12A 111.2 . . ?
O130 C124 H12B 111.2 . . ?
C125 C124 H12B 111.2 . . ?
H12A C124 H12B 109.1 . . ?
C126 C125 C124 123.1(18) . . ?
C126 C125 O129 108.9(14) . . ?
C124 C125 O129 104.8(15) . . ?
C126 C125 H125 106.3 . . ?
C124 C125 H125 106.3 . . ?
O129 C125 H125 106.3 . . ?
O119 C126 C125 108.1(17) . . ?
O119 C126 C127 112.1(17) . . ?
C125 C126 C127 110.6(18) . . ?
O119 C126 H126 108.6 . . ?
C125 C126 H126 108.6 . . ?
C127 C126 H126 108.6 . . ?
O109 C127 C126 104.1(17) . . ?
O109 C127 C128 112.9(16) . . ?
C126 C127 C128 113.7(17) . . ?
O109 C127 H127 108.7 . . ?
C126 C127 H127 108.7 . . ?
C128 C127 H127 108.7 . . ?
O108 C128 C129 119(2) . . ?
O108 C128 C127 108.3(17) . . ?
C129 C128 C127 105.7(18) . . ?
O108 C128 H128 107.9 . . ?
C129 C128 H128 107.9 . . ?
C127 C128 H128 107.9 . . ?
C128 C129 O118 112.7(19) . . ?
C128 C129 O129 118(2) . . ?
O118 C129 O129 107.8(15) . . ?
C128 C129 H129 105.9 . . ?
O118 C129 H129 105.9 . . ?
O129 C129 H129 105.9 . . ?
O132 C130 C131 106.5(15) . . ?
O132 C130 H13A 110.4 . . ?
C131 C130 H13A 110.4 . . ?
O132 C130 H13B 110.4 . . ?
C131 C130 H13B 110.4 . . ?
H13A C130 H13B 108.6 . . ?
O131 C131 C130 109.4(16) . . ?
O131 C131 C132 112.2(15) . . ?
C130 C131 C132 114.7(17) . . ?
O131 C131 H131 106.6 . . ?
C130 C131 H131 106.6 . . ?
C132 C131 H131 106.6 . . ?
O120 C132 C133 110.6(17) . . ?
O120 C132 C131 106.1(16) . . ?
C133 C132 C131 112.5(17) . . ?
O120 C132 H132 109.2 . . ?
C133 C132 H132 109.2 . . ?
C131 C132 H132 109.2 . . ?
O111 C133 C132 113.7(18) . . ?
O111 C133 C134 103.4(15) . . ?
C132 C133 C134 105.9(17) . . ?
O111 C133 H133 111.1 . . ?
C132 C133 H133 111.1 . . ?
C134 C133 H133 111.1 . . ?
C135 C134 O110 103.6(17) . . ?
C135 C134 C133 103.4(17) . . ?
O110 C134 C133 105.1(16) . . ?
C135 C134 H134 114.5 . . ?
O110 C134 H134 114.5 . . ?
C133 C134 H134 114.5 . . ?
O131 C135 O119 110.0(17) . . ?
O131 C135 C134 111.9(18) . . ?
O119 C135 C134 113.1(18) . . ?
O131 C135 H135 107.2 . . ?
O119 C135 H135 107.2 . . ?
C134 C135 H135 107.2 . . ?
O134 C136 C137 110.5(15) . . ?
O134 C136 H13C 109.5 . . ?
C137 C136 H13C 109.5 . . ?
O134 C136 H13D 109.5 . . ?
C137 C136 H13D 109.5 . . ?
H13C C136 H13D 108.1 . . ?
O133 C137 C136 110.9(17) . . ?
O133 C137 C138 113.7(16) . . ?
C136 C137 C138 109.9(15) . . ?
O133 C137 H137 107.4 . . ?
C136 C137 H137 107.4 . . ?
C138 C137 H137 107.4 . . ?
O114 C138 C139 107.8(17) . . ?
O114 C138 C137 108.3(16) . . ?
C139 C138 C137 107.2(15) . . ?
O114 C138 H138 111.1 . . ?
C139 C138 H138 111.1 . . ?
C137 C138 H138 111.1 . . ?
O113 C139 C138 109.2(16) . . ?
O113 C139 C140 107.5(16) . . ?
C138 C139 C140 113.7(18) . . ?
O113 C139 H139 108.8 . . ?
C138 C139 H139 108.8 . . ?
C140 C139 H139 108.8 . . ?
O112 C140 C141 111.3(17) . . ?
O112 C140 C139 117.7(18) . . ?
C141 C140 C139 105.4(17) . . ?
O112 C140 H140 107.3 . . ?
C141 C140 H140 107.3 . . ?
C139 C140 H140 107.3 . . ?
O120 C141 O133 109.7(17) . . ?
O120 C141 C140 108.2(17) . . ?
O133 C141 C140 111.3(16) . . ?
O120 C141 H141 109.2 . . ?
O133 C141 H141 109.2 . . ?
C140 C141 H141 109.2 . . ?
C203 O200 H852 109.5 . . ?
C210 O201 H201 109.5 . . ?
C209 O202 H202 109.5 . . ?
C216 O203 H905 109.5 . . ?
C215 O204 H204 109.5 . . ?
C222 O205 H205 109.5 . . ?
C221 O206 H206 109.5 . . ?
C228 O207 H207 109.5 . . ?
C227 O208 H208 109.5 . . ?
C234 O209 H209 109.5 . . ?
C233 O210 H210 109.5 . . ?
C240 O211 H211 109.5 . . ?
C239 O212 H212 109.5 . . ?
C204 O213 H213 109.5 . . ?
C202 O214 C211 117(2) . . ?
C208 O215 C217 107(2) . . ?
C223 O216 C214 122(2) . . ?
C229 O217 C220 121(2) . . ?
C235 O218 C226 121(2) . . ?
C241 O219 C232 117(2) . . ?
C201 O220 C205 110(2) . . ?
C200 O221 H906 109.5 . . ?
C211 O222 C207 119.7(19) . . ?
C206 O223 H907 109.5 . . ?
C213 O224 C217 116.1(19) . . ?
C212 O225 H908 109.5 . . ?
C219 O226 C223 120(2) . . ?
C242 O227 H909 109.5 . . ?
C225 O228 C229 114(2) . . ?
C230 O231 H837 109.5 . . ?
C241 O232 C237 117(2) . . ?
C238 O234 C205 115(2) . . ?
C224 O229 H910 109.5 . . ?
C235 O230 C231 117(2) . . ?
C236 O233 H911 109.5 . . ?
C230 O235 H836 109.5 . . ?
O221 C200 C201 117(2) . . ?
O221 C200 H20Y 108.1 . . ?
C201 C200 H20Y 108.1 . . ?
O221 C200 H20H 108.1 . . ?
C201 C200 H20H 108.1 . . ?
H20Y C200 H20H 107.3 . . ?
O220 C201 C202 124(2) . . ?
O220 C201 C200 104(2) . . ?
C202 C201 C200 104(2) . . ?
O220 C201 H20A 107.7 . . ?
C202 C201 H20A 107.7 . . ?
C200 C201 H20A 107.7 . . ?
O214 C202 C201 124(3) . . ?
O214 C202 C203 108(2) . . ?
C201 C202 C203 99(2) . . ?
O214 C202 H20B 108.0 . . ?
C201 C202 H20B 108.0 . . ?
C203 C202 H20B 108.0 . . ?
C204 C203 O200 111(2) . . ?
C204 C203 C202 106(2) . . ?
O200 C203 C202 103(2) . . ?
C204 C203 H203 112.0 . . ?
O200 C203 H203 112.0 . . ?
C202 C203 H203 112.0 . . ?
O213 C204 C203 104(2) . . ?
O213 C204 C205 106(2) . . ?
C203 C204 C205 113(2) . . ?
O213 C204 H20C 111.5 . . ?
C203 C204 H20C 111.5 . . ?
C205 C204 H20C 111.5 . . ?
O220 C205 O234 112(2) . . ?
O220 C205 C204 106(2) . . ?
O234 C205 C204 104(2) . . ?
O220 C205 H20D 111.7 . . ?
O234 C205 H20D 111.7 . . ?
C204 C205 H20D 111.7 . . ?
O223 C206 C207 121(2) . . ?
O223 C206 H20I 107.0 . . ?
C207 C206 H20I 107.0 . . ?
O223 C206 H20J 107.0 . . ?
C207 C206 H20J 107.0 . . ?
H20I C206 H20J 106.7 . . ?
O222 C207 C206 107(2) . . ?
O222 C207 C208 104(2) . . ?
C206 C207 C208 105(2) . . ?
O222 C207 H20E 113.4 . . ?
C206 C207 H20E 113.4 . . ?
C208 C207 H20E 113.4 . . ?
O215 C208 C209 113(2) . . ?
O215 C208 C207 118(2) . . ?
C209 C208 C207 107(2) . . ?
O215 C208 H20F 105.9 . . ?
C209 C208 H20F 105.9 . . ?
C207 C208 H20F 105.9 . . ?
C210 C209 O202 114(2) . . ?
C210 C209 C208 118(2) . . ?
O202 C209 C208 106(2) . . ?
C210 C209 H20G 105.6 . . ?
O202 C209 H20G 105.6 . . ?
C208 C209 H20G 105.6 . . ?
O201 C210 C209 106(2) . . ?
O201 C210 C211 113(2) . . ?
C209 C210 C211 109(2) . . ?
O201 C210 H21A 109.5 . . ?
C209 C210 H21A 109.5 . . ?
C211 C210 H21A 109.5 . . ?
O222 C211 O214 109(2) . . ?
O222 C211 C210 110(2) . . ?
O214 C211 C210 105(2) . . ?
O222 C211 H21B 110.9 . . ?
O214 C211 H21B 110.9 . . ?
C210 C211 H21B 110.9 . . ?
O225 C212 C213 109(2) . . ?
O225 C212 H21C 109.8 . . ?
C213 C212 H21C 109.8 . . ?
O225 C212 H21D 109.8 . . ?
C213 C212 H21D 109.8 . . ?
H21C C212 H21D 108.2 . . ?
O224 C213 C212 101(2) . . ?
O224 C213 C214 110(2) . . ?
C212 C213 C214 117(2) . . ?
O224 C213 H21E 109.4 . . ?
C212 C213 H21E 109.4 . . ?
C214 C213 H21E 109.4 . . ?
C215 C214 O216 116(2) . . ?
C215 C214 C213 117(2) . . ?
O216 C214 C213 105(2) . . ?
C215 C214 H214 106.0 . . ?
O216 C214 H214 106.0 . . ?
C213 C214 H214 106.0 . . ?
O204 C215 C214 112(2) . . ?
O204 C215 C216 121(2) . . ?
C214 C215 C216 111(2) . . ?
O204 C215 H215 103.7 . . ?
C214 C215 H215 103.7 . . ?
C216 C215 H215 103.7 . . ?
C215 C216 O203 116(2) . . ?
C215 C216 C217 122(2) . . ?
O203 C216 C217 104.0(19) . . ?
C215 C216 H216 104.3 . . ?
O203 C216 H216 104.3 . . ?
C217 C216 H216 104.3 . . ?
O215 C217 O224 111(2) . . ?
O215 C217 C216 93(2) . . ?
O224 C217 C216 101(2) . . ?
O215 C217 H217 116.2 . . ?
O224 C217 H217 116.2 . . ?
C216 C217 H217 116.2 . . ?
O226 C219 C220 111(2) . . ?
O226 C219 C242 106(2) . . ?
C220 C219 C242 116(2) . . ?
O226 C219 H219 107.8 . . ?
C220 C219 H219 107.8 . . ?
C242 C219 H219 107.8 . . ?
C219 C220 O217 109(2) . . ?
C219 C220 C221 119(2) . . ?
O217 C220 C221 109(2) . . ?
C219 C220 H220 106.5 . . ?
O217 C220 H220 106.5 . . ?
C221 C220 H220 106.5 . . ?
O206 C221 C222 119(2) . . ?
O206 C221 C220 106(2) . . ?
C222 C221 C220 103(2) . . ?
O206 C221 H221 109.3 . . ?
C222 C221 H221 109.3 . . ?
C220 C221 H221 109.3 . . ?
C223 C222 C221 118(3) . . ?
C223 C222 O205 110(2) . . ?
C221 C222 O205 105(2) . . ?
C223 C222 H222 107.8 . . ?
C221 C222 H222 107.8 . . ?
O205 C222 H222 107.8 . . ?
C222 C223 O216 112(3) . . ?
C222 C223 O226 109(2) . . ?
O216 C223 O226 102(2) . . ?
C222 C223 H223 111.0 . . ?
O216 C223 H223 111.0 . . ?
O226 C223 H223 111.0 . . ?
O229 C224 C225 102.3(19) . . ?
O229 C224 H22A 111.3 . . ?
C225 C224 H22A 111.3 . . ?
O229 C224 H22B 111.3 . . ?
C225 C224 H22B 111.3 . . ?
H22A C224 H22B 109.2 . . ?
O228 C225 C226 111(2) . . ?
O228 C225 C224 105(2) . . ?
C226 C225 C224 123(2) . . ?
O228 C225 H225 105.5 . . ?
C226 C225 H225 105.5 . . ?
C224 C225 H225 105.5 . . ?
C227 C226 C225 116(2) . . ?
C227 C226 O218 109(2) . . ?
C225 C226 O218 108(2) . . ?
C227 C226 H226 107.9 . . ?
C225 C226 H226 107.9 . . ?
O218 C226 H226 107.9 . . ?
O208 C227 C228 107(2) . . ?
O208 C227 C226 117(2) . . ?
C228 C227 C226 109(2) . . ?
O208 C227 H227 107.9 . . ?
C228 C227 H227 107.9 . . ?
C226 C227 H227 107.9 . . ?
O207 C228 C227 113(2) . . ?
O207 C228 C229 108(2) . . ?
C227 C228 C229 112(2) . . ?
O207 C228 H228 108.1 . . ?
C227 C228 H228 108.1 . . ?
C229 C228 H228 108.1 . . ?
O217 C229 O228 107(2) . . ?
O217 C229 C228 113(2) . . ?
O228 C229 C228 108(2) . . ?
O217 C229 H229 109.7 . . ?
O228 C229 H229 109.7 . . ?
C228 C229 H229 109.7 . . ?
O231 C230 O235 101(3) . . ?
O231 C230 C231 117(3) . . ?
O235 C230 C231 105(2) . . ?
O230 C231 C230 110(2) . . ?
O230 C231 C232 104(2) . . ?
C230 C231 C232 110(2) . . ?
O230 C231 H231 110.8 . . ?
C230 C231 H231 110.8 . . ?
C232 C231 H231 110.8 . . ?
C233 C232 O219 110(2) . . ?
C233 C232 C231 112(2) . . ?
O219 C232 C231 108(2) . . ?
C233 C232 H232 109.1 . . ?
O219 C232 H232 109.1 . . ?
C231 C232 H232 109.1 . . ?
C234 C233 C232 111(2) . . ?
C234 C233 O210 114(2) . . ?
C232 C233 O210 119(2) . . ?
C234 C233 H233 103.4 . . ?
C232 C233 H233 103.4 . . ?
O210 C233 H233 103.4 . . ?
C233 C234 O209 112(2) . . ?
C233 C234 C235 114(2) . . ?
O209 C234 C235 118(2) . . ?
C233 C234 H234 103.2 . . ?
O209 C234 H234 103.2 . . ?
C235 C234 H234 103.2 . . ?
O230 C235 O218 119(3) . . ?
O230 C235 C234 115(3) . . ?
O218 C235 C234 95(2) . . ?
O230 C235 H235 108.7 . . ?
O218 C235 H235 108.7 . . ?
C234 C235 H235 108.7 . . ?
O233 C236 C237 115(2) . . ?
O233 C236 H23A 108.4 . . ?
C237 C236 H23A 108.4 . . ?
O233 C236 H23B 108.4 . . ?
C237 C236 H23B 108.4 . . ?
H23A C236 H23B 107.5 . . ?
O232 C237 C236 101(2) . . ?
O232 C237 C238 117(2) . . ?
C236 C237 C238 108(2) . . ?
O232 C237 H237 110.0 . . ?
C236 C237 H237 110.0 . . ?
C238 C237 H237 110.0 . . ?
O234 C238 C237 111(2) . . ?
O234 C238 C239 116(2) . . ?
C237 C238 C239 99(2) . . ?
O234 C238 H238 110.3 . . ?
C237 C238 H238 110.3 . . ?
C239 C238 H238 110.3 . . ?
C240 C239 O212 106(2) . . ?
C240 C239 C238 119(2) . . ?
O212 C239 C238 104(2) . . ?
C240 C239 H239 109.2 . . ?
O212 C239 H239 109.2 . . ?
C238 C239 H239 109.2 . . ?
O211 C240 C239 107(2) . . ?
O211 C240 C241 117(2) . . ?
C239 C240 C241 100(2) . . ?
O211 C240 H240 110.6 . . ?
C239 C240 H240 110.6 . . ?
C241 C240 H240 110.6 . . ?
O232 C241 O219 116(3) . . ?
O232 C241 C240 109(2) . . ?
O219 C241 C240 106(2) . . ?
O232 C241 H241 108.7 . . ?
O219 C241 H241 108.7 . . ?
C240 C241 H241 108.7 . . ?
O227 C242 C219 102.6(17) . . ?
O227 C242 H24A 111.2 . . ?
C219 C242 H24A 111.2 . . ?
O227 C242 H24B 111.2 . . ?
C219 C242 H24B 111.2 . . ?
H24A C242 H24B 109.2 . . ?
O2 C1 O1 123.4(19) . . ?
O2 C1 C2 121.3(10) . . ?
O1 C1 C2 115.4(10) . . ?
O4 C14 O3 123.4(18) . . ?
O4 C14 C11 120.5(10) . . ?
O3 C14 C11 115.0(13) . . ?
C3 C2 C7 120.0 . . ?
C3 C2 C1 119.5(12) . . ?
C7 C2 C1 120.5(12) . . ?
C2 C3 C4 120.0 . . ?
C2 C3 H3 120.0 . . ?
C4 C3 H3 120.0 . . ?
C5 C4 C3 120.0 . . ?
C5 C4 H4 120.0 . . ?
C3 C4 H4 120.0 . . ?
C4 C5 C6 120.0 . . ?
C4 C5 C8 123.2 . . ?
C6 C5 C8 116.5 . . ?
C5 C6 C7 120.0 . . ?
C5 C6 H6 120.0 . . ?
C7 C6 H6 120.0 . . ?
C6 C7 C2 120.0 . . ?
C6 C7 H7 120.0 . . ?
C2 C7 H7 120.0 . . ?
C9 C8 C13 120.0 . . ?
C9 C8 C5 117.6 . . ?
C13 C8 C5 122.2 . . ?
C8 C9 C10 120.0 . . ?
C8 C9 H9 120.0 . . ?
C10 C9 H9 120.0 . . ?
C11 C10 C9 120.0 . . ?
C11 C10 H10 120.0 . . ?
C9 C10 H10 120.0 . . ?
C10 C11 C12 120.0 . . ?
C10 C11 C14 119.7(13) . . ?
C12 C11 C14 120.4(12) . . ?
C13 C12 C11 120.0 . . ?
C13 C12 H12 120.0 . . ?
C11 C12 H12 120.0 . . ?
C12 C13 C8 120.0 . . ?
C12 C13 H13 120.0 . . ?
C8 C13 H13 120.0 . . ?
O6 C15 O5 123.3(13) . . ?
O6 C15 C16 105.4(10) . . ?
O5 C15 C16 131.3(10) . . ?
C17 C16 C21 120.0 . . ?
C17 C16 C15 119.4(14) . . ?
C21 C16 C15 119.9(15) . . ?
C18 C17 C16 120.0 . . ?
C18 C17 H17 120.0 . . ?
C16 C17 H17 120.0 . . ?
C19 C18 C17 120.0 . . ?
C19 C18 H18 120.0 . . ?
C17 C18 H18 120.0 . . ?
C18 C19 C20 120.0 . . ?
C18 C19 C19 106(2) . 2_657 ?
C20 C19 C19 134(2) . 2_657 ?
C21 C20 C19 120.0 . . ?
C21 C20 H20 120.0 . . ?
C19 C20 H20 120.0 . . ?
C20 C21 C16 120.0 . . ?
C20 C21 H21 120.0 . . ?
C16 C21 H21 120.0 . . ?
O42W O2W O1W 161(8) . . ?
O14W O35W K2 106(3) 1_655 . ?

loop_
_geom_bond_atom_site_label_1
_geom_bond_atom_site_label_2
_geom_bond_distance
_geom_bond_site_symmetry_2
_geom_bond_publ_flag
O100 C104 1.32(2) . ?
O100 H100 0.8400 . ?
O101 C103 1.44(2) . ?
O101 H101 0.8400 . ?
O102 C110 1.51(2) . ?
O102 H102 0.8400 . ?
O103 C109 1.44(2) . ?
O103 H103 0.8400 . ?
O104 C116 1.42(2) . ?
O104 H104 0.8400 . ?
O105 C115 1.48(2) . ?
O105 H105 0.8400 . ?
O106 C122 1.42(2) . ?
O106 H106 0.8400 . ?
O107 C121 1.38(2) . ?
O107 H107 0.8400 . ?
O108 C128 1.32(2) . ?
O108 H108 0.8400 . ?
O109 C127 1.46(2) . ?
O109 H109 0.8400 . ?
O110 C134 1.52(2) . ?
O110 H110 0.8400 . ?
O111 C133 1.42(2) . ?
O111 H111 0.8400 . ?
O112 C140 1.31(2) . ?
O112 H112 0.8400 . ?
O113 C139 1.40(2) . ?
O113 H113 0.8400 . ?
O114 C105 1.42(2) . ?
O114 C138 1.43(2) . ?
O115 C111 1.41(2) . ?
O115 C102 1.47(2) . ?
O116 C108 1.42(2) . ?
O116 C117 1.50(2) . ?
O117 C123 1.43(2) . ?
O117 C114 1.43(2) . ?
O118 C120 1.33(2) . ?
O118 C129 1.42(2) . ?
O119 C126 1.37(2) . ?
O119 C135 1.49(2) . ?
O120 C141 1.37(2) . ?
O120 C132 1.44(2) . ?
O121 C105 1.46(2) . ?
O121 C101 1.47(2) . ?
O122 C100 1.404(11) . ?
O122 H900 0.8400 . ?
O123 C111 1.37(2) . ?
O123 C107 1.41(2) . ?
O124 C106 1.404(11) . ?
O124 H124 0.8400 . ?
O125 C117 1.39(2) . ?
O125 C113 1.45(2) . ?
O126 C112 1.39(3) . ?
O126 H901 0.8400 . ?
O127 C119 1.39(2) . ?
O127 C123 1.48(2) . ?
O128 C118 1.405(11) . ?
O128 H902 0.8400 . ?
O129 C129 1.48(2) . ?
O129 C125 1.62(2) . ?
O130 C124 1.406(11) . ?
O130 H130 0.8400 . ?
O131 C135 1.37(2) . ?
O131 C131 1.46(2) . ?
O132 C130 1.40(3) . ?
O132 H903 0.8400 . ?
O133 C137 1.39(2) . ?
O133 C141 1.43(2) . ?
O134 C136 1.39(3) . ?
O134 H904 0.8400 . ?
C100 C101 1.51(3) . ?
C100 H10A 0.9900 . ?
C100 H10B 0.9900 . ?
C101 C102 1.51(2) . ?
C101 H10C 1.0000 . ?
C102 C103 1.44(2) . ?
C102 H10X 1.0000 . ?
C103 C104 1.50(3) . ?
C103 H10D 1.0000 . ?
C104 C105 1.50(2) . ?
C104 H10E 1.0000 . ?
C105 H10F 1.0000 . ?
C106 C107 1.53(3) . ?
C106 H10G 0.9900 . ?
C106 H10H 0.9900 . ?
C107 C108 1.58(3) . ?
C107 H10I 1.0000 . ?
C108 C109 1.59(3) . ?
C108 H10J 1.0000 . ?
C109 C110 1.43(3) . ?
C109 H10K 1.0000 . ?
C110 C111 1.64(3) . ?
C110 H11A 1.0000 . ?
C111 H11B 1.0000 . ?
C112 C113 1.55(3) . ?
C112 H11C 0.9900 . ?
C112 H11D 0.9900 . ?
C113 C114 1.56(2) . ?
C113 H11E 1.0000 . ?
C114 C115 1.43(2) . ?
C114 H114 1.0000 . ?
C115 C116 1.54(3) . ?
C115 H115 1.0000 . ?
C116 C117 1.39(2) . ?
C116 H116 1.0000 . ?
C117 H117 1.0000 . ?
C118 C119 1.523(11) . ?
C118 H11F 0.9900 . ?
C118 H11G 0.9900 . ?
C119 C120 1.51(2) . ?
C119 H119 1.0000 . ?
C120 C121 1.54(2) . ?
C120 H120 1.0000 . ?
C121 C122 1.53(3) . ?
C121 H121 1.0000 . ?
C122 C123 1.39(2) . ?
C122 H122 1.0000 . ?
C123 H123 1.0000 . ?
C124 C125 1.528(11) . ?
C124 H12A 0.9900 . ?
C124 H12B 0.9900 . ?
C125 C126 1.48(2) . ?
C125 H125 1.0000 . ?
C126 C127 1.56(3) . ?
C126 H126 1.0000 . ?
C127 C128 1.56(3) . ?
C127 H127 1.0000 . ?
C128 C129 1.37(2) . ?
C128 H128 1.0000 . ?
C129 H129 1.0000 . ?
C130 C131 1.52(3) . ?
C130 H13A 0.9900 . ?
C130 H13B 0.9900 . ?
C131 C132 1.54(2) . ?
C131 H131 1.0000 . ?
C132 C133 1.45(2) . ?
C132 H132 1.0000 . ?
C133 C134 1.60(3) . ?
C133 H133 1.0000 . ?
C134 C135 1.50(3) . ?
C134 H134 1.0000 . ?
C135 H135 1.0000 . ?
C136 C137 1.515(11) . ?
C136 H13C 0.9900 . ?
C136 H13D 0.9900 . ?
C137 C138 1.66(2) . ?
C137 H137 1.0000 . ?
C138 C139 1.50(2) . ?
C138 H138 1.0000 . ?
C139 C140 1.61(3) . ?
C139 H139 1.0000 . ?
C140 C141 1.60(2) . ?
C140 H140 1.0000 . ?
C141 H141 1.0000 . ?
O200 C203 1.50(3) . ?
O200 H852 0.8400 . ?
O201 C210 1.43(3) . ?
O201 H201 0.8400 . ?
O202 C209 1.47(3) . ?
O202 H202 0.8400 . ?
O203 C216 1.48(3) . ?
O203 H905 0.8400 . ?
O204 C215 1.31(2) . ?
O204 H204 0.8400 . ?
O205 C222 1.53(3) . ?
O205 H205 0.8400 . ?
O206 C221 1.43(3) . ?
O206 H206 0.8400 . ?
O207 C228 1.37(3) . ?
O207 H207 0.8400 . ?
O208 C227 1.33(3) . ?
O208 H208 0.8400 . ?
O209 C234 1.45(2) . ?
O209 H209 0.8400 . ?
O210 C233 1.46(3) . ?
O210 H210 0.8400 . ?
O211 C240 1.28(2) . ?
O211 H211 0.8400 . ?
O212 C239 1.58(3) . ?
O212 H212 0.8400 . ?
O213 C204 1.43(3) . ?
O213 H213 0.8400 . ?
O214 C202 1.35(3) . ?
O214 C211 1.41(3) . ?
O215 C208 1.37(3) . ?
O215 C217 1.40(3) . ?
O216 C223 1.47(3) . ?
O216 C214 1.51(3) . ?
O217 C229 1.34(3) . ?
O217 C220 1.50(3) . ?
O218 C235 1.44(3) . ?
O218 C226 1.52(3) . ?
O219 C241 1.37(3) . ?
O219 C232 1.46(3) . ?
O220 C201 1.30(3) . ?
O220 C205 1.33(3) . ?
O221 C200 1.41(3) . ?
O221 H906 0.8400 . ?
O222 C211 1.37(3) . ?
O222 C207 1.50(3) . ?
O223 C206 1.38(3) . ?
O223 H907 0.8400 . ?
O224 C213 1.39(3) . ?
O224 C217 1.56(3) . ?
O225 C212 1.41(3) . ?
O225 H908 0.8400 . ?
O226 C219 1.41(3) . ?
O226 C223 1.53(3) . ?
O227 C242 1.38(3) . ?
O227 H909 0.8400 . ?
O228 C225 1.44(3) . ?
O228 C229 1.47(3) . ?
O231 C230 1.396(12) . ?
O231 H837 0.8400 . ?
O232 C241 1.25(2) . ?
O232 C237 1.34(3) . ?
O234 C238 1.37(3) . ?
O234 C205 1.49(3) . ?
O229 C224 1.41(3) . ?
O229 H910 0.8400 . ?
O230 C235 1.20(3) . ?
O230 C231 1.48(3) . ?
O233 C236 1.41(3) . ?
O233 H911 0.8400 . ?
O235 C230 1.401(12) . ?
O235 H836 0.8400 . ?
C200 C201 1.52(3) . ?
C200 H20Y 0.9900 . ?
C200 H20H 0.9900 . ?
C201 C202 1.52(3) . ?
C201 H20A 1.0000 . ?
C202 C203 1.61(3) . ?
C202 H20B 1.0000 . ?
C203 C204 1.46(4) . ?
C203 H203 1.0000 . ?
C204 C205 1.53(3) . ?
C204 H20C 1.0000 . ?
C205 H20D 1.0000 . ?
C206 C207 1.54(3) . ?
C206 H20I 0.9900 . ?
C206 H20J 0.9900 . ?
C207 C208 1.59(3) . ?
C207 H20E 1.0000 . ?
C208 C209 1.53(3) . ?
C208 H20F 1.0000 . ?
C209 C210 1.46(4) . ?
C209 H20G 1.0000 . ?
C210 C211 1.51(3) . ?
C210 H21A 1.0000 . ?
C211 H21B 1.0000 . ?
C212 C213 1.54(3) . ?
C212 H21C 0.9900 . ?
C212 H21D 0.9900 . ?
C213 C214 1.59(3) . ?
C213 H21E 1.0000 . ?
C214 C215 1.44(3) . ?
C214 H214 1.0000 . ?
C215 C216 1.45(4) . ?
C215 H215 1.0000 . ?
C216 C217 1.60(3) . ?
C216 H216 1.0000 . ?
C217 H217 1.0000 . ?
C219 C220 1.45(3) . ?
C219 C242 1.54(3) . ?
C219 H219 1.0000 . ?
C220 C221 1.54(3) . ?
C220 H220 1.0000 . ?
C221 C222 1.46(4) . ?
C221 H221 1.0000 . ?
C222 C223 1.31(3) . ?
C222 H222 1.0000 . ?
C223 H223 1.0000 . ?
C224 C225 1.50(3) . ?
C224 H22A 0.9900 . ?
C224 H22B 0.9900 . ?
C225 C226 1.49(3) . ?
C225 H225 1.0000 . ?
C226 C227 1.48(3) . ?
C226 H226 1.0000 . ?
C227 C228 1.46(4) . ?
C227 H227 1.0000 . ?
C228 C229 1.50(3) . ?
C228 H228 1.0000 . ?
C229 H229 1.0000 . ?
C230 C231 1.52(4) . ?
C231 C232 1.58(3) . ?
C231 H231 1.0000 . ?
C232 C233 1.45(3) . ?
C232 H232 1.0000 . ?
C233 C234 1.45(4) . ?
C233 H233 1.0000 . ?
C234 C235 1.53(3) . ?
C234 H234 1.0000 . ?
C235 H235 1.0000 . ?
C236 C237 1.52(3) . ?
C236 H23A 0.9900 . ?
C236 H23B 0.9900 . ?
C237 C238 1.53(3) . ?
C237 H237 1.0000 . ?
C238 C239 1.58(3) . ?
C238 H238 1.0000 . ?
C239 C240 1.44(4) . ?
C239 H239 1.0000 . ?
C240 C241 1.69(3) . ?
C240 H240 1.0000 . ?
C241 H241 1.0000 . ?
C242 H24A 0.9900 . ?
C242 H24B 0.9900 . ?
O1 C1 1.25(2) . ?
O2 C1 1.25(2) . ?
O3 C14 1.25(2) . ?
O4 C14 1.25(3) . ?
C1 C2 1.49(2) . ?
C14 C11 1.48(2) . ?
C2 C3 1.3900 . ?
C2 C7 1.3900 . ?
C3 C4 1.3900 . ?
C3 H3 0.9500 . ?
C4 C5 1.3900 . ?
C4 H4 0.9500 . ?
C5 C6 1.3900 . ?
C5 C8 1.5692 . ?
C6 C7 1.3900 . ?
C6 H6 0.9500 . ?
C7 H7 0.9500 . ?
C8 C9 1.3899 . ?
C8 C13 1.3901 . ?
C9 C10 1.3900 . ?
C9 H9 0.9500 . ?
C10 C11 1.3899 . ?
C10 H10 0.9500 . ?
C11 C12 1.3900 . ?
C12 C13 1.3899 . ?
C12 H12 0.9500 . ?
C13 H13 0.9500 . ?
C15 O6 1.25(2) . ?
C15 O5 1.25(2) . ?
C15 C16 1.490(11) . ?
C16 C17 1.3900 . ?
C16 C21 1.3900 . ?
C17 C18 1.3900 . ?
C17 H17 0.9500 . ?
C18 C19 1.3900 . ?
C18 H18 0.9500 . ?
C19 C20 1.3900 . ?
C20 C21 1.3900 . ?
C20 H20 0.9500 . ?
C21 H21 0.9500 . ?
K2 O35W 1.83(4) . ?
K3 O39W 1.14(4) . ?
O1W O2W 1.71(6) . ?
O2W O42W 0.77(6) . ?
O13W O32W 1.44(4) . ?
O14W O35W 1.80(5) 1_455 ?
O20W O38W 1.33(4) . ?
O28W O40W 1.12(5) . ?
O30W O31W 1.41(5) . ?
O35W O14W 1.80(5) 1_655 ?
O37W O43W 1.35(5) . ?

loop_
_geom_torsion_atom_site_label_1
_geom_torsion_atom_site_label_2
_geom_torsion_atom_site_label_3
_geom_torsion_atom_site_label_4
_geom_torsion
_geom_torsion_site_symmetry_1
_geom_torsion_site_symmetry_2
_geom_torsion_site_symmetry_3
_geom_torsion_site_symmetry_4
_geom_torsion_publ_flag
C105 O121 C101 C102 58(2) . . . . ?
C105 O121 C101 C100 176.5(15) . . . . ?
O122 C100 C101 O121 -56(2) . . . . ?
O122 C100 C101 C102 57(3) . . . . ?
C111 O115 C102 C103 125.1(18) . . . . ?
C111 O115 C102 C101 -114.9(17) . . . . ?
O121 C101 C102 C103 -56(2) . . . . ?
C100 C101 C102 C103 -166.1(19) . . . . ?
O121 C101 C102 O115 -174.3(14) . . . . ?
C100 C101 C102 O115 76(2) . . . . ?
O115 C102 C103 O101 -61(2) . . . . ?
C101 C102 C103 O101 -174.2(17) . . . . ?
O115 C102 C103 C104 168.2(17) . . . . ?
C101 C102 C103 C104 55(3) . . . . ?
C102 C103 C104 O100 -178.4(19) . . . . ?
O101 C103 C104 O100 49(3) . . . . ?
C102 C103 C104 C105 -49(3) . . . . ?
O101 C103 C104 C105 178.6(16) . . . . ?
C138 O114 C105 O121 119.6(18) . . . . ?
C138 O114 C105 C104 -118.2(19) . . . . ?
C101 O121 C105 O114 61(2) . . . . ?
C101 O121 C105 C104 -58(2) . . . . ?
O100 C104 C105 O114 64(2) . . . . ?
C103 C104 C105 O114 -69(2) . . . . ?
O100 C104 C105 O121 -176.8(16) . . . . ?
C103 C104 C105 O121 49(2) . . . . ?
C111 O123 C107 C106 177.5(16) . . . . ?
C111 O123 C107 C108 65(2) . . . . ?
O124 C106 C107 O123 -62(2) . . . . ?
O124 C106 C107 C108 55(2) . . . . ?
C117 O116 C108 C107 -118.5(18) . . . . ?
C117 O116 C108 C109 126.5(18) . . . . ?
O123 C107 C108 O116 -175.9(16) . . . . ?
C106 C107 C108 O116 70(2) . . . . ?
O123 C107 C108 C109 -57.8(19) . . . . ?
C106 C107 C108 C109 -171.6(16) . . . . ?
O116 C108 C109 C110 179.5(19) . . . . ?
C107 C108 C109 C110 60(2) . . . . ?
O116 C108 C109 O103 -63(2) . . . . ?
C107 C108 C109 O103 177.8(15) . . . . ?
O103 C109 C110 O102 65(2) . . . . ?
C108 C109 C110 O102 -179.6(16) . . . . ?
O103 C109 C110 C111 -178.7(15) . . . . ?
C108 C109 C110 C111 -63(2) . . . . ?
C107 O123 C111 O115 55(2) . . . . ?
C107 O123 C111 C110 -62(2) . . . . ?
C102 O115 C111 O123 118.1(18) . . . . ?
C102 O115 C111 C110 -125.8(17) . . . . ?
C109 C110 C111 O123 62(2) . . . . ?
O102 C110 C111 O123 -177.6(16) . . . . ?
C109 C110 C111 O115 -58(2) . . . . ?
O102 C110 C111 O115 62(2) . . . . ?
C117 O125 C113 C112 167.0(16) . . . . ?
C117 O125 C113 C114 49(2) . . . . ?
O126 C112 C113 O125 -73(2) . . . . ?
O126 C112 C113 C114 40(3) . . . . ?
C123 O117 C114 C115 123.4(19) . . . . ?
C123 O117 C114 C113 -114.7(17) . . . . ?
O125 C113 C114 O117 -172.8(15) . . . . ?
C112 C113 C114 O117 76(2) . . . . ?
O125 C113 C114 C115 -54(2) . . . . ?
C112 C113 C114 C115 -165.2(19) . . . . ?
O117 C114 C115 O105 -71(2) . . . . ?
C113 C114 C115 O105 171.2(17) . . . . ?
O117 C114 C115 C116 173.3(16) . . . . ?
C113 C114 C115 C116 56(3) . . . . ?
C114 C115 C116 C117 -50(3) . . . . ?
O105 C115 C116 C117 -168.4(18) . . . . ?
C114 C115 C116 O104 175.0(18) . . . . ?
O105 C115 C116 O104 56(2) . . . . ?
C113 O125 C117 C116 -50(3) . . . . ?
C113 O125 C117 O116 61(2) . . . . ?
O104 C116 C117 O125 179.3(18) . . . . ?
C115 C116 C117 O125 45(3) . . . . ?
O104 C116 C117 O116 69(2) . . . . ?
C115 C116 C117 O116 -65(2) . . . . ?
C108 O116 C117 O125 114.8(17) . . . . ?
C108 O116 C117 C116 -124.3(18) . . . . ?
C123 O127 C119 C120 54(2) . . . . ?
C123 O127 C119 C118 -177.6(14) . . . . ?
O128 C118 C119 O127 -67(2) . . . . ?
O128 C118 C119 C120 63(2) . . . . ?
C129 O118 C120 C119 -118(2) . . . . ?
C129 O118 C120 C121 120.7(18) . . . . ?
O127 C119 C120 O118 -170.2(17) . . . . ?
C118 C119 C120 O118 66(3) . . . . ?
O127 C119 C120 C121 -49(2) . . . . ?
C118 C119 C120 C121 -173.8(18) . . . . ?
O118 C120 C121 O107 -65(2) . . . . ?
C119 C120 C121 O107 170.5(18) . . . . ?
O118 C120 C121 C122 169.6(18) . . . . ?
C119 C120 C121 C122 45(2) . . . . ?
O107 C121 C122 C123 -178.6(17) . . . . ?
C120 C121 C122 C123 -54(3) . . . . ?
O107 C121 C122 O106 53(2) . . . . ?
C120 C121 C122 O106 177.5(15) . . . . ?
O106 C122 C123 O117 66(3) . . . . ?
C121 C122 C123 O117 -61(3) . . . . ?
O106 C122 C123 O127 -174.6(16) . . . . ?
C121 C122 C123 O127 58(3) . . . . ?
C114 O117 C123 C122 -126.8(19) . . . . ?
C114 O117 C123 O127 112.6(18) . . . . ?
C119 O127 C123 C122 -56(2) . . . . ?
C119 O127 C123 O117 65(2) . . . . ?
O130 C124 C125 C126 57(3) . . . . ?
O130 C124 C125 O129 -68.2(18) . . . . ?
C129 O129 C125 C126 50(2) . . . . ?
C129 O129 C125 C124 -176.9(15) . . . . ?
C135 O119 C126 C125 -111.6(19) . . . . ?
C135 O119 C126 C127 126.2(19) . . . . ?
C124 C125 C126 O119 64(3) . . . . ?
O129 C125 C126 O119 -173.2(15) . . . . ?
C124 C125 C126 C127 -173.2(17) . . . . ?
O129 C125 C126 C127 -50(2) . . . . ?
O119 C126 C127 O109 -59(2) . . . . ?
C125 C126 C127 O109 179.9(16) . . . . ?
O119 C126 C127 C128 177.5(17) . . . . ?
C125 C126 C127 C128 57(2) . . . . ?
O109 C127 C128 O108 56(2) . . . . ?
C126 C127 C128 O108 174.7(17) . . . . ?
O109 C127 C128 C129 -175.6(18) . . . . ?
C126 C127 C128 C129 -57(2) . . . . ?
O108 C128 C129 O118 55(3) . . . . ?
C127 C128 C129 O118 -67(2) . . . . ?
O108 C128 C129 O129 -178.7(17) . . . . ?
C127 C128 C129 O129 60(2) . . . . ?
C120 O118 C129 C128 -117(2) . . . . ?
C120 O118 C129 O129 111.4(19) . . . . ?
C125 O129 C129 C128 -58(2) . . . . ?
C125 O129 C129 O118 70.6(19) . . . . ?
C135 O131 C131 C130 173.2(16) . . . . ?
C135 O131 C131 C132 45(2) . . . . ?
O132 C130 C131 O131 -67(2) . . . . ?
O132 C130 C131 C132 61(2) . . . . ?
C141 O120 C132 C133 122(2) . . . . ?
C141 O120 C132 C131 -115.7(18) . . . . ?
O131 C131 C132 O120 -167.7(16) . . . . ?
C130 C131 C132 O120 67(2) . . . . ?
O131 C131 C132 C133 -47(2) . . . . ?
C130 C131 C132 C133 -172.4(18) . . . . ?
O120 C132 C133 O111 -71(2) . . . . ?
C131 C132 C133 O111 170.8(17) . . . . ?
O120 C132 C133 C134 176.4(17) . . . . ?
C131 C132 C133 C134 58(2) . . . . ?
O111 C133 C134 C135 174.0(16) . . . . ?
C132 C133 C134 C135 -66(2) . . . . ?
O111 C133 C134 O110 66(2) . . . . ?
C132 C133 C134 O110 -174.5(16) . . . . ?
C131 O131 C135 O119 68(2) . . . . ?
C131 O131 C135 C134 -58(2) . . . . ?
C126 O119 C135 O131 107(2) . . . . ?
C126 O119 C135 C134 -127.5(18) . . . . ?
O110 C134 C135 O131 176.5(16) . . . . ?
C133 C134 C135 O131 67(2) . . . . ?
O110 C134 C135 O119 52(2) . . . . ?
C133 C134 C135 O119 -58(2) . . . . ?
C141 O133 C137 C136 176.7(16) . . . . ?
C141 O133 C137 C138 52(2) . . . . ?
O134 C136 C137 O133 -67(2) . . . . ?
O134 C136 C137 C138 60(2) . . . . ?
C105 O114 C138 C139 132.1(17) . . . . ?
C105 O114 C138 C137 -112.2(17) . . . . ?
O133 C137 C138 O114 -164.4(15) . . . . ?
C136 C137 C138 O114 71(2) . . . . ?
O133 C137 C138 C139 -48(2) . . . . ?
C136 C137 C138 C139 -173.3(18) . . . . ?
O114 C138 C139 O113 -70(2) . . . . ?
C137 C138 C139 O113 173.6(17) . . . . ?
O114 C138 C139 C140 170.0(16) . . . . ?
C137 C138 C139 C140 54(2) . . . . ?
O113 C139 C140 O112 55(2) . . . . ?
C138 C139 C140 O112 176.4(18) . . . . ?
O113 C139 C140 C141 -179.8(15) . . . . ?
C138 C139 C140 C141 -59(2) . . . . ?
C132 O120 C141 O133 126.8(17) . . . . ?
C132 O120 C141 C140 -111.6(18) . . . . ?
C137 O133 C141 O120 62(2) . . . . ?
C137 O133 C141 C140 -58(2) . . . . ?
O112 C140 C141 O120 64(2) . . . . ?
C139 C140 C141 O120 -65(2) . . . . ?
O112 C140 C141 O133 -175.4(18) . . . . ?
C139 C140 C141 O133 56(2) . . . . ?
C205 O220 C201 C202 65(3) . . . . ?
C205 O220 C201 C200 -176(2) . . . . ?
O221 C200 C201 O220 -72(3) . . . . ?
O221 C200 C201 C202 60(3) . . . . ?
C211 O214 C202 C201 -104(3) . . . . ?
C211 O214 C202 C203 141(2) . . . . ?
O220 C201 C202 O214 -175(2) . . . . ?
C200 C201 C202 O214 66(3) . . . . ?
O220 C201 C202 C203 -56(3) . . . . ?
C200 C201 C202 C203 -174(2) . . . . ?
O214 C202 C203 C204 -180(2) . . . . ?
C201 C202 C203 C204 50(3) . . . . ?
O214 C202 C203 O200 -63(3) . . . . ?
C201 C202 C203 O200 166(2) . . . . ?
O200 C203 C204 O213 72(3) . . . . ?
C202 C203 C204 O213 -176(2) . . . . ?
O200 C203 C204 C205 -174(2) . . . . ?
C202 C203 C204 C205 -63(3) . . . . ?
C201 O220 C205 O234 54(3) . . . . ?
C201 O220 C205 C204 -59(3) . . . . ?
C238 O234 C205 O220 127(3) . . . . ?
C238 O234 C205 C204 -120(2) . . . . ?
O213 C204 C205 O220 179(2) . . . . ?
C203 C204 C205 O220 66(3) . . . . ?
O213 C204 C205 O234 61(3) . . . . ?
C203 C204 C205 O234 -51(3) . . . . ?
C211 O222 C207 C206 172(2) . . . . ?
C211 O222 C207 C208 61(3) . . . . ?
O223 C206 C207 O222 -34(3) . . . . ?
O223 C206 C207 C208 76(3) . . . . ?
C217 O215 C208 C209 129(2) . . . . ?
C217 O215 C208 C207 -105(3) . . . . ?
O222 C207 C208 O215 -179(2) . . . . ?
C206 C207 C208 O215 69(3) . . . . ?
O222 C207 C208 C209 -51(3) . . . . ?
C206 C207 C208 C209 -163(2) . . . . ?
O215 C208 C209 C210 -173(3) . . . . ?
C207 C208 C209 C210 55(4) . . . . ?
O215 C208 C209 O202 -44(3) . . . . ?
C207 C208 C209 O202 -175(2) . . . . ?
O202 C209 C210 O201 59(3) . . . . ?
C208 C209 C210 O201 -175(2) . . . . ?
O202 C209 C210 C211 -179(2) . . . . ?
C208 C209 C210 C211 -53(4) . . . . ?
C207 O222 C211 O214 53(3) . . . . ?
C207 O222 C211 C210 -62(3) . . . . ?
C202 O214 C211 O222 106(3) . . . . ?
C202 O214 C211 C210 -136(2) . . . . ?
O201 C210 C211 O222 168(2) . . . . ?
C209 C210 C211 O222 50(3) . . . . ?
O201 C210 C211 O214 51(3) . . . . ?
C209 C210 C211 O214 -67(3) . . . . ?
C217 O224 C213 C212 -176.6(18) . . . . ?
C217 O224 C213 C214 59(3) . . . . ?
O225 C212 C213 O224 -76(2) . . . . ?
O225 C212 C213 C214 44(3) . . . . ?
C223 O216 C214 C215 105(3) . . . . ?
C223 O216 C214 C213 -124(2) . . . . ?
O224 C213 C214 C215 -47(3) . . . . ?
C212 C213 C214 C215 -162(2) . . . . ?
O224 C213 C214 O216 -177(2) . . . . ?
C212 C213 C214 O216 68(3) . . . . ?
O216 C214 C215 O204 -59(3) . . . . ?
C213 C214 C215 O204 177(2) . . . . ?
O216 C214 C215 C216 163(2) . . . . ?
C213 C214 C215 C216 38(4) . . . . ?
O204 C215 C216 O203 53(4) . . . . ?
C214 C215 C216 O203 -173(2) . . . . ?
O204 C215 C216 C217 -178(2) . . . . ?
C214 C215 C216 C217 -44(4) . . . . ?
C208 O215 C217 O224 115(2) . . . . ?
C208 O215 C217 C216 -142(2) . . . . ?
C213 O224 C217 O215 39(3) . . . . ?
C213 O224 C217 C216 -58(3) . . . . ?
C215 C216 C217 O215 -62(3) . . . . ?
O203 C216 C217 O215 72(2) . . . . ?
C215 C216 C217 O224 50(3) . . . . ?
O203 C216 C217 O224 -176(2) . . . . ?
C223 O226 C219 C220 33(3) . . . . ?
C223 O226 C219 C242 159.6(18) . . . . ?
O226 C219 C220 O217 -164(2) . . . . ?
C242 C219 C220 O217 75(3) . . . . ?
O226 C219 C220 C221 -38(4) . . . . ?
C242 C219 C220 C221 -160(2) . . . . ?
C229 O217 C220 C219 -102(3) . . . . ?
C229 O217 C220 C221 127(3) . . . . ?
C219 C220 C221 O206 175(2) . . . . ?
O217 C220 C221 O206 -59(3) . . . . ?
C219 C220 C221 C222 49(4) . . . . ?
O217 C220 C221 C222 175(2) . . . . ?
O206 C221 C222 C223 -180(2) . . . . ?
C220 C221 C222 C223 -62(4) . . . . ?
O206 C221 C222 O205 58(3) . . . . ?
C220 C221 C222 O205 174.8(19) . . . . ?
C221 C222 C223 O216 -53(4) . . . . ?
O205 C222 C223 O216 67(3) . . . . ?
C221 C222 C223 O226 59(4) . . . . ?
O205 C222 C223 O226 179(2) . . . . ?
C214 O216 C223 C222 -140(2) . . . . ?
C214 O216 C223 O226 103(2) . . . . ?
C219 O226 C223 C222 -42(3) . . . . ?
C219 O226 C223 O216 77(3) . . . . ?
C229 O228 C225 C226 51(3) . . . . ?
C229 O228 C225 C224 -174(2) . . . . ?
O229 C224 C225 O228 -69(3) . . . . ?
O229 C224 C225 C226 59(3) . . . . ?
O228 C225 C226 C227 -47(3) . . . . ?
C224 C225 C226 C227 -173(2) . . . . ?
O228 C225 C226 O218 -170(2) . . . . ?
C224 C225 C226 O218 65(3) . . . . ?
C235 O218 C226 C227 127(3) . . . . ?
C235 O218 C226 C225 -106(3) . . . . ?
C225 C226 C227 O208 172(2) . . . . ?
O218 C226 C227 O208 -66(3) . . . . ?
C225 C226 C227 C228 51(3) . . . . ?
O218 C226 C227 C228 172(2) . . . . ?
O208 C227 C228 O207 54(3) . . . . ?
C226 C227 C228 O207 -178(2) . . . . ?
O208 C227 C228 C229 176(2) . . . . ?
C226 C227 C228 C229 -57(3) . . . . ?
C220 O217 C229 O228 132(2) . . . . ?
C220 O217 C229 C228 -110(3) . . . . ?
C225 O228 C229 O217 64(3) . . . . ?
C225 O228 C229 C228 -58(3) . . . . ?
O207 C228 C229 O217 68(3) . . . . ?
C227 C228 C229 O217 -57(3) . . . . ?
O207 C228 C229 O228 -174(2) . . . . ?
C227 C228 C229 O228 61(3) . . . . ?
C235 O230 C231 C230 178(3) . . . . ?
C235 O230 C231 C232 61(3) . . . . ?
O231 C230 C231 O230 -56(4) . . . . ?
O235 C230 C231 O230 55(3) . . . . ?
O231 C230 C231 C232 58(4) . . . . ?
O235 C230 C231 C232 169(3) . . . . ?
C241 O219 C232 C233 124(3) . . . . ?
C241 O219 C232 C231 -114(2) . . . . ?
O230 C231 C232 C233 -54(3) . . . . ?
C230 C231 C232 C233 -172(2) . . . . ?
O230 C231 C232 O219 -175(2) . . . . ?
C230 C231 C232 O219 67(3) . . . . ?
O219 C232 C233 C234 169(2) . . . . ?
C231 C232 C233 C234 49(4) . . . . ?
O219 C232 C233 O210 -55(3) . . . . ?
C231 C232 C233 O210 -175(2) . . . . ?
C232 C233 C234 O209 -180(2) . . . . ?
O210 C233 C234 O209 43(4) . . . . ?
C232 C233 C234 C235 -41(4) . . . . ?
O210 C233 C234 C235 -179(2) . . . . ?
C231 O230 C235 O218 55(4) . . . . ?
C231 O230 C235 C234 -57(4) . . . . ?
C226 O218 C235 O230 110(3) . . . . ?
C226 O218 C235 C234 -127(2) . . . . ?
C233 C234 C235 O230 46(4) . . . . ?
O209 C234 C235 O230 -179(3) . . . . ?
C233 C234 C235 O218 -80(3) . . . . ?
O209 C234 C235 O218 56(3) . . . . ?
C241 O232 C237 C236 -177(2) . . . . ?
C241 O232 C237 C238 66(3) . . . . ?
O233 C236 C237 O232 -71(3) . . . . ?
O233 C236 C237 C238 53(3) . . . . ?
C205 O234 C238 C237 -111(2) . . . . ?
C205 O234 C238 C239 138(2) . . . . ?
O232 C237 C238 O234 -172(2) . . . . ?
C236 C237 C238 O234 75(3) . . . . ?
O232 C237 C238 C239 -50(3) . . . . ?
C236 C237 C238 C239 -163(2) . . . . ?
O234 C238 C239 C240 174(2) . . . . ?
C237 C238 C239 C240 55(3) . . . . ?
O234 C238 C239 O212 -69(3) . . . . ?
C237 C238 C239 O212 173(2) . . . . ?
O212 C239 C240 O211 62(3) . . . . ?
C238 C239 C240 O211 179(2) . . . . ?
O212 C239 C240 C241 -174.7(18) . . . . ?
C238 C239 C240 C241 -59(3) . . . . ?
C237 O232 C241 O219 54(4) . . . . ?
C237 O232 C241 C240 -64(3) . . . . ?
C232 O219 C241 O232 118(3) . . . . ?
C232 O219 C241 C240 -121(2) . . . . ?
O211 C240 C241 O232 173(3) . . . . ?
C239 C240 C241 O232 58(3) . . . . ?
O211 C240 C241 O219 48(3) . . . . ?
C239 C240 C241 O219 -67(3) . . . . ?
O226 C219 C242 O227 59(2) . . . . ?
C220 C219 C242 O227 -177(2) . . . . ?
O2 C1 C2 C3 -168(2) . . . . ?
O1 C1 C2 C3 14(3) . . . . ?
O2 C1 C2 C7 15(3) . . . . ?
O1 C1 C2 C7 -162.8(19) . . . . ?
C7 C2 C3 C4 0.0 . . . . ?
C1 C2 C3 C4 -176.4(16) . . . . ?
C2 C3 C4 C5 0.0 . . . . ?
C3 C4 C5 C6 0.0 . . . . ?
C3 C4 C5 C8 -174.3 . . . . ?
C4 C5 C6 C7 0.0 . . . . ?
C8 C5 C6 C7 174.7 . . . . ?
C5 C6 C7 C2 0.0 . . . . ?
C3 C2 C7 C6 0.0 . . . . ?
C1 C2 C7 C6 176.4(16) . . . . ?
C4 C5 C8 C9 -39.6 . . . . ?
C6 C5 C8 C9 145.9 . . . . ?
C4 C5 C8 C13 145.4 . . . . ?
C6 C5 C8 C13 -29.1 . . . . ?
C13 C8 C9 C10 0.0 . . . . ?
C5 C8 C9 C10 -175.1 . . . . ?
C8 C9 C10 C11 0.0 . . . . ?
C9 C10 C11 C12 0.0 . . . . ?
C9 C10 C11 C14 179.4(14) . . . . ?
O4 C14 C11 C10 -161(2) . . . . ?
O3 C14 C11 C10 31(3) . . . . ?
O4 C14 C11 C12 18(3) . . . . ?
O3 C14 C11 C12 -149.9(18) . . . . ?
C10 C11 C12 C13 0.0 . . . . ?
C14 C11 C12 C13 -179.4(15) . . . . ?
C11 C12 C13 C8 0.0 . . . . ?
C9 C8 C13 C12 0.0 . . . . ?
C5 C8 C13 C12 174.8 . . . . ?
O6 C15 C16 C17 172(2) . . . . ?
O5 C15 C16 C17 -11(5) . . . . ?
O6 C15 C16 C21 -17(3) . . . . ?
O5 C15 C16 C21 160(3) . . . . ?
C21 C16 C17 C18 0.0 . . . . ?
C15 C16 C17 C18 171(2) . . . . ?
C16 C17 C18 C19 0.0 . . . . ?
C17 C18 C19 C20 0.0 . . . . ?
C18 C19 C20 C21 0.0 . . . . ?
C19 C20 C21 C16 0.0 . . . . ?
C17 C16 C21 C20 0.0 . . . . ?
C15 C16 C21 C20 -171(2) . . . . ?
